data_7121090
loop_
_publ_author_name
'Wang, Wenjing'
'Wang, Xiaoqiang'
'Cao, Jin'
'Liu, Jun'
'Qi, Bin'
'Zhou, Xiaohai'
'Zhang, Shuai'
'Gabel, Detlef'
'Nau, Werner M.'
'Assaf, Khaleel I.'
'Zhang, Haibo'

_publ_section_title
;
 The chaotropic effect as an orthogonal assembly motif for
 multi-responsive dodecaborate-cucurbituril supramolecular networks.
;
_journal_issue 17
_journal_name_full 'Chemical communications (Cambridge, England)'
_journal_page_first 2098
_journal_page_last 2101
_journal_paper_doi 10.1039/c7cc08078f
_journal_volume 54
_journal_year 2018
_chemical_formula_sum 'C121 H207 B24 N77 O57'
_chemical_formula_weight 3912.06
_chemical_name_systematic CB6_B12H12
_space_group_crystal_system triclinic
_space_group_IT_number 2
_space_group_name_Hall '-P 1'
_space_group_name_H-M_alt 'P -1'
_symmetry_space_group_name_Hall '-P 1'
_symmetry_space_group_name_H-M 'P -1'
_atom_sites_solution_hydrogens mixed
_audit_creation_method SHELXL-2014/7
_audit_update_record
;
2017-12-16 deposited with the CCDC.
2018-01-03 downloaded from the CCDC.
;
_cell_angle_alpha 86.075(4)
_cell_angle_beta 79.443(4)
_cell_angle_gamma 87.306(3)
_cell_formula_units_Z 1
_cell_length_a 12.6040(6)
_cell_length_b 14.9311(6)
_cell_length_c 26.8894(14)
_cell_measurement_reflns_used 9999
_cell_measurement_temperature 293(2)
_cell_measurement_theta_max 21.2
_cell_measurement_theta_min 2.56
_cell_volume 4960.0(4)
_computing_cell_refinement 'Bruker FRAMBO'
_computing_data_collection 'Bruker FRAMBO'
_computing_data_reduction 'Bruker SAINT'
_computing_molecular_graphics 'Bruker SHELXTL'
_computing_publication_material 'Bruker SHELXTL'
_computing_structure_refinement 'SHELXL-2014/7 (Sheldrick, 2014)'
_computing_structure_solution 'Bruker SHELXTL'
_diffrn_ambient_temperature 293(2)
_diffrn_measured_fraction_theta_full 0.988
_diffrn_measured_fraction_theta_max 0.988
_diffrn_measurement_device_type 'multiwire proportional'
_diffrn_measurement_method 'phi and omega scans'
_diffrn_radiation_type MoK\a
_diffrn_radiation_wavelength 0.71073
_diffrn_reflns_av_R_equivalents 0.0723
_diffrn_reflns_av_unetI/netI 0.0981
_diffrn_reflns_Laue_measured_fraction_full 0.988
_diffrn_reflns_Laue_measured_fraction_max 0.988
_diffrn_reflns_limit_h_max 14
_diffrn_reflns_limit_h_min -14
_diffrn_reflns_limit_k_max 17
_diffrn_reflns_limit_k_min -17
_diffrn_reflns_limit_l_max 31
_diffrn_reflns_limit_l_min -26
_diffrn_reflns_number 35213
_diffrn_reflns_point_group_measured_fraction_full 0.988
_diffrn_reflns_point_group_measured_fraction_max 0.988
_diffrn_reflns_theta_full 25.000
_diffrn_reflns_theta_max 25.000
_diffrn_reflns_theta_min 3.331
_diffrn_source 'sealed tube'
_exptl_absorpt_coefficient_mu 0.102
_exptl_absorpt_correction_T_max 0.985
_exptl_absorpt_correction_T_min 0.980
_exptl_absorpt_correction_type multi-scan
_exptl_crystal_colour COLORLESS
_exptl_crystal_density_diffrn 1.310
_exptl_crystal_description BLOCK
_exptl_crystal_F_000 2048
_exptl_crystal_size_max 0.200
_exptl_crystal_size_mid 0.180
_exptl_crystal_size_min 0.150
_refine_diff_density_max 1.536
_refine_diff_density_min -0.862
_refine_diff_density_rms 0.149
_refine_ls_extinction_method none
_refine_ls_goodness_of_fit_ref 1.066
_refine_ls_hydrogen_treatment constr
_refine_ls_matrix_type full
_refine_ls_number_parameters 1367
_refine_ls_number_reflns 17249
_refine_ls_number_restraints 1010
_refine_ls_restrained_S_all 1.049
_refine_ls_R_factor_all 0.2079
_refine_ls_R_factor_gt 0.1593
_refine_ls_shift/su_max 0.003
_refine_ls_shift/su_mean 0.000
_refine_ls_structure_factor_coef Fsqd
_refine_ls_weighting_details 'w=1/[\s^2^(Fo^2^)+(0.0100P)^2^+80.0000P] where P=(Fo^2^+2Fc^2^)/3'
_refine_ls_weighting_scheme calc
_refine_ls_wR_factor_gt 0.3507
_refine_ls_wR_factor_ref 0.3731
_reflns_Friedel_coverage 0.000
_reflns_number_gt 10308
_reflns_number_total 17249
_reflns_threshold_expression 'I > 2\s(I)'
_cod_data_source_file c7cc08078f2.cif
_cod_data_source_block ww_CCDC1
_cod_depositor_comments
;
The following automatic conversions were performed:

'_exptl_absorpt_correction_type' value 'MULTI-SCAN' changed to
'multi-scan' according to
/home/data/users/saulius/crontab/automatic-downloads/rss-feeds/RSC/lib/dictionaries/cif_core.dic
dictionary named 'cif_core.dic' version 2.4.2 from 2011-04-26.

Automatic conversion script
Id: cif_fix_values 4973 2017-02-22 13:04:09Z antanas 

 Adding full bibliography for 7121089--7121091.cif.
;
_cod_database_code 7121090
_shelx_shelxl_version_number 2014/7
_shelx_space_group_comment
;
The symmetry employed for this shelxl refinement is uniquely defined
by the following loop, which should always be used as a source of
symmetry information in preference to the above space-group names.
They are only intended as comments.
;
_shelx_estimated_absorpt_t_min 0.980
_shelx_estimated_absorpt_t_max 0.985

loop_
_space_group_symop_operation_xyz
'x, y, z'
'-x, -y, -z'

loop_
_atom_site_label
_atom_site_type_symbol
_atom_site_fract_x
_atom_site_fract_y
_atom_site_fract_z
_atom_site_U_iso_or_equiv
_atom_site_adp_type
_atom_site_occupancy
_atom_site_site_symmetry_order
_atom_site_calc_flag
_atom_site_refinement_flags_posn
_atom_site_refinement_flags_adp
_atom_site_refinement_flags_occupancy
B1 B 0.2482(9) 0.1718(7) 0.1389(5) 0.041(3) Uani 1 1 d . . .
H1 H 0.2202 0.1226 0.1159 0.049 Uiso 1 1 d R U .
B2 B 0.3264(13) 0.1411(8) 0.1844(6) 0.063(4) Uani 1 1 d . . .
H2A H 0.3496 0.0702 0.1918 0.076 Uiso 1 1 d R U .
B3 B 0.2940(16) 0.2169(11) 0.2337(6) 0.082(6) Uani 1 1 d . . .
H3 H 0.2972 0.1958 0.2735 0.099 Uiso 1 1 d R U .
B4 B 0.1959(11) 0.2938(11) 0.2174(7) 0.080(6) Uani 1 1 d . . .
H4A H 0.1323 0.3244 0.2454 0.096 Uiso 1 1 d R U .
B5 B 0.1691(11) 0.2667(10) 0.1584(7) 0.079(6) Uani 1 1 d . . .
H5 H 0.0895 0.2803 0.1476 0.095 Uiso 1 1 d R U .
B6 B 0.1934(12) 0.1808(10) 0.2027(6) 0.073(5) Uani 1 1 d . . .
H6 H 0.1294 0.1368 0.2226 0.087 Uiso 1 1 d R U .
B7 B 0.3852(10) 0.2019(8) 0.1309(5) 0.053(3) Uani 1 1 d . . .
H7 H 0.4481 0.1713 0.1025 0.064 Uiso 1 1 d R U .
B8 B 0.2882(13) 0.2789(9) 0.1136(5) 0.066(4) Uani 1 1 d . . .
H8A H 0.2864 0.2993 0.0737 0.079 Uiso 1 1 d R U .
B9 B 0.2572(12) 0.3575(8) 0.1609(6) 0.067(5) Uani 1 1 d . . .
H9 H 0.2354 0.4284 0.1526 0.080 Uiso 1 1 d R U .
B10 B 0.3312(9) 0.3239(7) 0.2087(4) 0.036(2) Uani 1 1 d . . .
H10A H 0.3570 0.3734 0.2321 0.043 Uiso 1 1 d R U .
B11 B 0.4130(11) 0.2292(8) 0.1888(6) 0.056(3) Uani 1 1 d . . .
H11 H 0.4933 0.2164 0.1990 0.067 Uiso 1 1 d R U .
B12 B 0.3892(10) 0.3145(8) 0.1449(5) 0.046(3) Uani 1 1 d . . .
H12 H 0.4543 0.3583 0.1260 0.055 Uiso 1 1 d R U .
C1 C 1.0620(7) 0.8316(6) 0.0470(3) 0.034(2) Uani 1 1 d . U .
C2 C 1.1957(7) 0.7686(6) 0.0906(3) 0.0315(19) Uani 1 1 d . U .
H2 H 1.2704 0.7592 0.0732 0.038 Uiso 1 1 calc R U .
C3 C 1.1444(7) 0.7720(6) 0.1786(3) 0.0302(19) Uani 1 1 d . U .
C4 C 1.1717(7) 0.8669(6) 0.1043(3) 0.0314(19) Uani 1 1 d . U .
H4 H 1.2360 0.9029 0.0944 0.038 Uiso 1 1 calc R U .
C5 C 1.0473(8) 0.9895(6) 0.0721(3) 0.037(2) Uani 1 1 d . U .
H5A H 1.1054 1.0294 0.0729 0.044 Uiso 1 1 calc R U .
H5B H 1.0243 1.0006 0.0396 0.044 Uiso 1 1 calc R U .
C6 C 1.1157(7) 0.9355(6) 0.1902(3) 0.037(2) Uani 1 1 d . U .
H6A H 1.1649 0.9825 0.1757 0.044 Uiso 1 1 calc R U .
H6B H 1.1302 0.9178 0.2237 0.044 Uiso 1 1 calc R U .
C7 C 0.8529(7) 1.0156(6) 0.1051(3) 0.035(2) Uani 1 1 d . U .
C8 C 0.9720(7) 1.0402(6) 0.1601(3) 0.0343(19) Uani 1 1 d . U .
H8 H 1.0184 1.0920 0.1557 0.041 Uiso 1 1 calc R U .
C9 C 0.9320(7) 0.9614(6) 0.2382(3) 0.0332(19) Uani 1 1 d . U .
C10 C 0.8548(7) 1.0655(6) 0.1851(3) 0.035(2) Uani 1 1 d . U .
H10 H 0.8456 1.1298 0.1906 0.042 Uiso 1 1 calc R U .
C11 C 0.6786(7) 1.0688(6) 0.1529(4) 0.040(2) Uani 1 1 d . U .
H11A H 0.6684 1.1283 0.1657 0.048 Uiso 1 1 calc R U .
H11B H 0.6608 1.0726 0.1192 0.048 Uiso 1 1 calc R U .
C12 C 0.7505(7) 1.0238(6) 0.2733(3) 0.035(2) Uani 1 1 d . U .
H12A H 0.7717 1.0024 0.3051 0.042 Uiso 1 1 calc R U .
H12B H 0.7323 1.0875 0.2752 0.042 Uiso 1 1 calc R U .
C13 C 0.5418(7) 0.9526(6) 0.1671(3) 0.0313(19) Uani 1 1 d . U .
C14 C 0.5773(7) 1.0156(6) 0.2394(3) 0.0340(19) Uani 1 1 d . U .
H14 H 0.5552 1.0772 0.2482 0.041 Uiso 1 1 calc R U .
C15 C 0.6176(8) 0.9058(6) 0.2990(3) 0.037(2) Uani 1 1 d . U .
C16 C 0.4820(7) 0.9509(6) 0.2541(3) 0.035(2) Uani 1 1 d . U .
H16 H 0.4153 0.9825 0.2694 0.042 Uiso 1 1 calc R U .
C17 C 0.3796(7) 0.8665(6) 0.2006(4) 0.037(2) Uani 1 1 d . U .
H17A H 0.3171 0.8870 0.2243 0.044 Uiso 1 1 calc R U .
H17B H 0.3654 0.8811 0.1666 0.044 Uiso 1 1 calc R U .
C18 C 0.4554(8) 0.8154(7) 0.3162(3) 0.040(2) Uani 1 1 d . U .
H18A H 0.3816 0.8385 0.3253 0.048 Uiso 1 1 calc R U .
H18B H 0.4813 0.7981 0.3474 0.048 Uiso 1 1 calc R U .
C19 C 0.4213(6) 0.7181(6) 0.1677(3) 0.0318(19) Uani 1 1 d . U .
C20 C 0.3764(7) 0.7227(6) 0.2566(3) 0.035(2) Uani 1 1 d . U .
H20 H 0.3024 0.7306 0.2751 0.042 Uiso 1 1 calc R U .
C21 C 0.5135(7) 0.6607(6) 0.2979(3) 0.035(2) Uani 1 1 d . U .
C22 C 0.4027(7) 0.6229(6) 0.2418(3) 0.035(2) Uani 1 1 d . U .
H22 H 0.3392 0.5862 0.2527 0.041 Uiso 1 1 calc R U .
C23 C 0.4562(7) 0.5568(7) 0.1546(4) 0.039(2) Uani 1 1 d . U .
H23A H 0.4104 0.5073 0.1685 0.047 Uiso 1 1 calc R U .
H23B H 0.4392 0.5758 0.1217 0.047 Uiso 1 1 calc R U .
C24 C 0.5373(8) 0.5060(7) 0.2703(3) 0.041(2) Uani 1 1 d . U .
H24A H 0.4825 0.4625 0.2705 0.049 Uiso 1 1 calc R U .
H24B H 0.5652 0.4953 0.3016 0.049 Uiso 1 1 calc R U .
C25 C 0.6402(8) 0.5391(8) 0.1061(4) 0.047(2) Uani 1 1 d . U .
C26 C 0.6021(8) 0.4586(8) 0.1807(4) 0.049(2) Uani 1 1 d . U .
H26 H 0.5546 0.4074 0.1868 0.059 Uiso 1 1 calc R U .
C27 C 0.7286(8) 0.4712(7) 0.2338(3) 0.038(2) Uani 1 1 d . U .
C28 C 0.7154(8) 0.4326(8) 0.1529(4) 0.047(2) Uani 1 1 d . U .
H28 H 0.7210 0.3702 0.1432 0.057 Uiso 1 1 calc R U .
C29 C 0.8208(7) 0.4812(7) 0.0669(3) 0.037(2) Uani 1 1 d . U .
H29A H 0.8334 0.4171 0.0637 0.045 Uiso 1 1 calc R U .
H29B H 0.7982 0.5065 0.0361 0.045 Uiso 1 1 calc R U .
C30 C 0.8964(7) 0.4125(6) 0.1830(3) 0.0328(19) Uani 1 1 d . U .
H30A H 0.9163 0.4012 0.2161 0.039 Uiso 1 1 calc R U .
H30B H 0.9003 0.3555 0.1673 0.039 Uiso 1 1 calc R U .
C31 C 0.9623(7) 0.5911(6) 0.0402(3) 0.0328(19) Uani 1 1 d . U .
C32 C 1.0009(7) 0.4750(6) 0.0985(3) 0.0323(19) Uani 1 1 d . U .
H32 H 1.0220 0.4154 0.0862 0.039 Uiso 1 1 calc R U .
C33 C 1.0328(7) 0.5292(6) 0.1734(3) 0.0288(18) Uani 1 1 d . U .
C34 C 1.0952(7) 0.5393(6) 0.0861(3) 0.0334(19) Uani 1 1 d . U .
H34 H 1.1631 0.5071 0.0731 0.040 Uiso 1 1 calc R U .
C35 C 1.1275(7) 0.6798(6) 0.0256(3) 0.037(2) Uani 1 1 d . U .
H35A H 1.2028 0.6603 0.0175 0.044 Uiso 1 1 calc R U .
H35B H 1.1044 0.7000 -0.0059 0.044 Uiso 1 1 calc R U .
C36 C 1.1882(7) 0.6229(6) 0.1446(3) 0.0335(19) Uani 1 1 d . U .
H36A H 1.1991 0.6061 0.1788 0.040 Uiso 1 1 calc R U .
H36B H 1.2528 0.6041 0.1216 0.040 Uiso 1 1 calc R U .
C37 C 0.2313(14) 0.2546(11) 0.4984(6) 0.089(4) Uani 1 1 d . U .
C38 C 0.3688(10) 0.3357(12) 0.5201(5) 0.086(4) Uani 1 1 d . U .
H38 H 0.4308 0.3078 0.5333 0.103 Uiso 1 1 calc R U .
C39 C 0.3737(9) 0.4762(11) 0.4832(4) 0.067(3) Uani 1 1 d . U .
C40 C 0.3532(11) 0.4657(10) 0.5760(5) 0.073(3) Uani 1 1 d . U .
H40A H 0.3825 0.5252 0.5711 0.088 Uiso 1 1 calc R U .
H40B H 0.3982 0.4281 0.5952 0.088 Uiso 1 1 calc R U .
C41 C 0.2301(10) 0.2611(10) 0.5909(5) 0.081(4) Uani 1 1 d . U .
H41A H 0.1934 0.2048 0.5942 0.098 Uiso 1 1 calc R U .
H41B H 0.2909 0.2523 0.6085 0.098 Uiso 1 1 calc R U .
C42 C 0.1897(12) 0.5480(13) 0.6112(4) 0.081(4) Uani 1 1 d . U .
C43 C 0.1972(9) 0.3980(10) 0.6395(4) 0.069(3) Uani 1 1 d . U .
H43 H 0.2436 0.3750 0.6634 0.083 Uiso 1 1 calc R U .
C44 C 0.0486(9) 0.3217(9) 0.6250(4) 0.057(3) Uani 1 1 d . U .
C45 C 0.0907(9) 0.4441(9) 0.6666(4) 0.064(3) Uani 1 1 d . U .
H45 H 0.0868 0.4424 0.7034 0.077 Uiso 1 1 calc R U .
C46 C 0.0268(11) 0.6037(10) 0.6678(5) 0.076(4) Uani 1 1 d . U .
H46A H 0.0634 0.6601 0.6607 0.091 Uiso 1 1 calc R U .
H46B H 0.0142 0.5907 0.7043 0.091 Uiso 1 1 calc R U .
C47 C -0.1032(8) 0.3976(8) 0.6801(4) 0.048(2) Uani 1 1 d . U .
H47A H -0.1020 0.4057 0.7155 0.057 Uiso 1 1 calc R U .
H47B H -0.1377 0.3414 0.6784 0.057 Uiso 1 1 calc R U .
C48 C -0.2520(8) 0.4571(7) 0.6374(3) 0.042(2) Uani 1 1 d . U .
C49 C -0.1691(9) 0.5608(8) 0.6761(4) 0.054(3) Uani 1 1 d . U .
H49 H -0.1800 0.5629 0.7131 0.064 Uiso 1 1 calc R U .
C50 C -0.1111(14) 0.6825(10) 0.6212(5) 0.077(4) Uani 1 1 d . U .
C51 C -0.2644(10) 0.6076(8) 0.6541(4) 0.061(3) Uani 1 1 d . U .
H51 H -0.3191 0.6323 0.6809 0.074 Uiso 1 1 calc R U .
C52 C 0.4023(9) 0.4541(9) 0.3921(4) 0.057(3) Uani 1 1 d . U .
H52A H 0.4534 0.4128 0.3731 0.069 Uiso 1 1 calc R U .
H52B H 0.4358 0.5119 0.3893 0.069 Uiso 1 1 calc R U .
C53 C 0.3823(11) 0.3270(11) 0.4608(5) 0.086(4) Uani 1 1 d . U .
H53 H 0.4498 0.2949 0.4471 0.103 Uiso 1 1 calc R U .
C54 C -0.2704(14) 0.7428(9) 0.5943(6) 0.094(5) Uani 1 1 d . U .
H54A H -0.2297 0.7973 0.5890 0.113 Uiso 1 1 calc R U .
H54B H -0.3391 0.7563 0.6158 0.113 Uiso 1 1 calc R U .
C55 C 0.7010(11) 0.7462(11) 0.1917(5) 0.087(4) Uani 1 1 d . U .
H55 H 0.6530 0.7425 0.2225 0.104 Uiso 1 1 calc R U .
C56 C 0.8742(18) 0.7519(16) 0.1473(8) 0.153(8) Uani 1 1 d . U .
H56A H 0.8520 0.7172 0.1225 0.184 Uiso 1 1 calc R U .
H56B H 0.9450 0.7314 0.1524 0.184 Uiso 1 1 calc R U .
H56C H 0.8756 0.8141 0.1357 0.184 Uiso 1 1 calc R U .
C57 C 0.8429(13) 0.7246(10) 0.2431(5) 0.094(5) Uani 1 1 d . U .
H57A H 0.8883 0.7728 0.2466 0.113 Uiso 1 1 calc R U .
H57B H 0.8845 0.6689 0.2421 0.113 Uiso 1 1 calc R U .
H57C H 0.7843 0.7214 0.2715 0.113 Uiso 1 1 calc R U .
C58 C 0.7424(10) 0.8051(9) 0.0311(5) 0.068(3) Uani 1 1 d . U .
H58A H 0.7760 0.7483 0.0216 0.082 Uiso 1 1 calc R U .
H58B H 0.7792 0.8299 0.0549 0.082 Uiso 1 1 calc R U .
H58C H 0.7461 0.8455 0.0015 0.082 Uiso 1 1 calc R U .
C59 C 0.5494(11) 0.8196(10) 0.0220(5) 0.076(4) Uani 1 1 d . U .
H59A H 0.5734 0.7954 -0.0105 0.091 Uiso 1 1 calc R U .
H59B H 0.5452 0.8840 0.0180 0.091 Uiso 1 1 calc R U .
H59C H 0.4794 0.7977 0.0365 0.091 Uiso 1 1 calc R U .
C60 C 0.0828(12) 0.4553(12) 0.4916(7) 0.097(4) Uani 1 1 d . U .
C61 C 0.088(2) 0.6197(15) 0.4898(11) 0.084(6) Uani 0.5 1 d D U P
N1 N 1.1378(6) 0.8590(5) 0.1590(3) 0.0340(16) Uani 1 1 d . U .
N2 N 1.0873(6) 0.8976(5) 0.0765(3) 0.0321(16) Uani 1 1 d . U .
N3 N 1.1187(6) 0.7552(5) 0.0576(3) 0.0322(16) Uani 1 1 d . U .
N4 N 1.1754(6) 0.7196(5) 0.1390(3) 0.0313(16) Uani 1 1 d . U .
N5 N 1.0977(6) 0.5746(5) 0.1348(2) 0.0302(16) Uani 1 1 d . U .
N6 N 1.0642(6) 0.6028(5) 0.0482(3) 0.0324(16) Uani 1 1 d . U .
N7 N 0.9199(6) 0.5205(5) 0.0718(3) 0.0332(16) Uani 1 1 d . U .
N8 N 0.9732(6) 0.4720(5) 0.1523(3) 0.0327(16) Uani 1 1 d . U .
N9 N 0.7863(6) 0.4486(5) 0.1893(3) 0.0368(17) Uani 1 1 d . U .
N10 N 0.7349(6) 0.4959(5) 0.1095(3) 0.0400(18) Uani 1 1 d . U .
N11 N 0.5668(6) 0.5253(5) 0.1481(3) 0.0386(18) Uani 1 1 d . U .
N12 N 0.6238(6) 0.4911(6) 0.2284(3) 0.0421(19) Uani 1 1 d . U .
N13 N 0.4311(6) 0.6301(5) 0.1875(3) 0.0352(17) Uani 1 1 d . U .
N14 N 0.4878(6) 0.5938(5) 0.2697(3) 0.0363(17) Uani 1 1 d . U .
N15 N 0.3915(6) 0.7710(5) 0.2079(3) 0.0357(17) Uani 1 1 d . U .
N16 N 0.4550(6) 0.7360(5) 0.2881(3) 0.0363(17) Uani 1 1 d . U .
N17 N 0.4719(6) 0.9153(5) 0.2071(3) 0.0341(16) Uani 1 1 d . U .
N18 N 0.5197(6) 0.8856(5) 0.2899(3) 0.0386(18) Uani 1 1 d . U .
N19 N 0.6062(6) 1.0088(5) 0.1854(3) 0.0363(17) Uani 1 1 d . U .
N20 N 0.6568(6) 0.9781(5) 0.2676(3) 0.0353(17) Uani 1 1 d . U .
N21 N 0.7912(6) 1.0398(5) 0.1496(3) 0.0346(17) Uani 1 1 d . U .
N22 N 0.8409(6) 1.0115(5) 0.2326(3) 0.0348(17) Uani 1 1 d . U .
N23 N 0.9588(6) 1.0090(5) 0.1118(3) 0.0355(17) Uani 1 1 d . U .
N24 N 1.0051(6) 0.9721(5) 0.1949(3) 0.0327(16) Uani 1 1 d . U .
N25 N 0.3835(8) 0.4225(8) 0.4438(4) 0.071(3) Uani 1 1 d . U .
N26 N 0.2908(10) 0.2816(8) 0.4542(4) 0.080(3) Uani 1 1 d . U .
N27 N -0.3058(7) 0.5359(6) 0.6313(3) 0.047(2) Uani 1 1 d . U .
N28 N -0.2142(11) 0.6777(7) 0.6198(4) 0.074(3) Uani 1 1 d . U .
N29 N -0.1686(7) 0.4709(6) 0.6609(3) 0.0426(19) Uani 1 1 d . U .
N30 N -0.0771(9) 0.6132(7) 0.6508(4) 0.066(3) Uani 1 1 d . U .
N31 N 0.0077(7) 0.3906(7) 0.6529(3) 0.049(2) Uani 1 1 d . U .
N32 N 0.0941(8) 0.5351(8) 0.6444(3) 0.070(3) Uani 1 1 d . U .
N33 N 0.1582(7) 0.3274(8) 0.6149(4) 0.065(3) Uani 1 1 d . U .
N34 N 0.2467(8) 0.4715(10) 0.6049(3) 0.076(3) Uani 1 1 d . U .
N35 N 0.2710(9) 0.2831(9) 0.5374(4) 0.083(3) Uani 1 1 d . U .
N36 N 0.3589(7) 0.4301(9) 0.5278(4) 0.071(3) Uani 1 1 d . U .
N37 N 0.7987(7) 0.7412(8) 0.1947(4) 0.062(3) Uani 1 1 d . U .
N38 N 0.6251(7) 0.7920(6) 0.0551(3) 0.052(2) Uani 1 1 d . U .
H38A H 0.6162 0.7341 0.0643 0.063 Uiso 1 1 d R U .
H38B H 0.6097 0.8225 0.0829 0.063 Uiso 1 1 d R U .
N39 N 0.0210(16) 0.5399(14) 0.4995(9) 0.073(5) Uani 0.5 1 d D U P
O1 O 1.0015(5) 0.8424(4) 0.0174(2) 0.0408(15) Uani 1 1 d . U .
O2 O 0.8214(5) 1.0005(4) 0.0664(2) 0.0412(16) Uani 1 1 d . U .
O3 O 0.9184(5) 0.6342(4) 0.0091(2) 0.0420(16) Uani 1 1 d . U .
O4 O 0.5452(5) 0.9403(4) 0.1219(2) 0.0390(15) Uani 1 1 d . U .
O5 O 0.6290(6) 0.5977(5) 0.0700(3) 0.060(2) Uani 1 1 d . U .
O6 O 0.4328(5) 0.7419(5) 0.1234(2) 0.0415(16) Uani 1 1 d . U .
O7 O 0.5781(5) 0.6511(5) 0.3270(2) 0.0430(16) Uani 1 1 d . U .
O8 O 0.7619(6) 0.4827(6) 0.2724(3) 0.057(2) Uani 1 1 d . U .
O9 O 0.6672(6) 0.8644(5) 0.3297(3) 0.0499(18) Uani 1 1 d . U .
O10 O 1.0281(5) 0.5360(4) 0.2187(2) 0.0341(14) Uani 1 1 d . U .
O11 O 1.1279(5) 0.7480(4) 0.2234(2) 0.0365(15) Uani 1 1 d . U .
O12 O 0.9439(5) 0.9157(5) 0.2762(2) 0.0440(16) Uani 1 1 d . U .
O13 O -0.0493(10) 0.7410(7) 0.5984(4) 0.106(4) Uani 1 1 d . U .
O14 O 0.2172(9) 0.6233(8) 0.5907(4) 0.109(4) Uani 1 1 d . U .
O15 O 0.3774(6) 0.5602(8) 0.4787(3) 0.074(3) Uani 1 1 d . U .
O16 O -0.2770(5) 0.3854(5) 0.6257(3) 0.0474(17) Uani 1 1 d . U .
O17 O 0.1508(9) 0.2063(7) 0.5032(4) 0.093(3) Uani 1 1 d . U .
O18 O -0.0061(6) 0.2637(6) 0.6122(3) 0.064(2) Uani 1 1 d . U .
O19 O 0.6598(8) 0.7552(8) 0.1539(4) 0.095(3) Uani 1 1 d . U .
O20 O 0.1252(19) 0.5374(17) 0.4766(10) 0.120(6) Uani 0.5 1 d D U P
O1W O 0.3846(6) 0.9987(5) 0.0676(3) 0.0571(19) Uani 1 1 d . U .
O2W O 0.3103(7) 0.9042(6) 0.9917(3) 0.067(2) Uani 1 1 d . U .
O3W O 0.3505(9) 0.7474(7) 0.9430(4) 0.100(3) Uani 1 1 d . U .
O4W O 0.8174(11) 0.2465(7) 0.1143(5) 0.041(3) Uani 0.5 1 d . U P
O5W O 0.9111(10) 0.2202(8) 0.2623(5) 0.039(3) Uani 0.5 1 d . U P
O6W O 0.1659(10) 0.8592(9) 0.3139(5) 0.045(3) Uani 0.5 1 d . U P
O7W O 0.0000 0.0000 0.5000 0.052(5) Uani 0.5 2 d S U P
O8W O 0.7078(12) 0.2572(9) 0.2351(6) 0.061(4) Uani 0.5 1 d . U P
O9W O 0.0968(17) 0.0439(14) 0.6234(7) 0.023(5) Uani 0.25 1 d . U P
O10W O 0.4786(16) 0.7248(13) 0.6963(8) 0.090(6) Uani 0.5 1 d . U P
O11W O 0.937(2) 0.1361(17) 0.3513(10) 0.046(7) Uani 0.25 1 d . U P
O12W O 0.351(2) 0.745(2) 0.4455(11) 0.058(8) Uani 0.25 1 d . U P
O13W O 0.790(2) 0.2020(16) 0.5936(9) 0.037(6) Uani 0.25 1 d . U P
O14W O 0.363(3) 0.547(3) 0.0338(14) 0.080(9) Uani 0.25 1 d . U P
O15W O 0.5000 0.5000 0.0000 0.110(9) Uani 0.5 2 d S U P
O16W O 0.016(3) 0.898(2) 0.4471(11) 0.059(8) Uani 0.25 1 d . U P
O18W O 0.0683(12) 0.7509(10) 0.4859(6) 0.059(4) Uani 0.5 1 d . U P
O19W O 0.184(3) 0.039(2) 0.3189(12) 0.065(9) Uani 0.25 1 d . U P
O20W O 0.491(3) 0.098(2) 0.3499(12) 0.069(9) Uani 0.25 1 d . U P
O17W O 1.0164(11) 0.2080(7) 0.0755(4) 0.035(3) Uani 0.5 1 d . U P

loop_
_atom_site_aniso_label
_atom_site_aniso_U_11
_atom_site_aniso_U_22
_atom_site_aniso_U_33
_atom_site_aniso_U_23
_atom_site_aniso_U_13
_atom_site_aniso_U_12
B1 0.037(6) 0.025(5) 0.062(7) -0.017(5) -0.010(5) 0.000(4)
B2 0.085(11) 0.022(6) 0.089(10) 0.000(6) -0.037(9) -0.001(6)
B3 0.128(16) 0.071(10) 0.053(9) 0.015(7) -0.022(9) -0.056(11)
B4 0.034(7) 0.096(12) 0.108(13) -0.069(10) 0.020(8) -0.026(7)
B5 0.034(7) 0.061(9) 0.160(17) -0.063(10) -0.048(9) 0.018(6)
B6 0.069(10) 0.060(9) 0.085(10) -0.031(8) 0.017(8) -0.047(8)
B7 0.042(7) 0.047(7) 0.066(8) -0.028(6) 0.008(6) -0.003(6)
B8 0.094(12) 0.057(8) 0.058(8) 0.001(7) -0.041(8) -0.023(8)
B9 0.082(10) 0.018(6) 0.119(13) -0.019(7) -0.068(10) 0.018(6)
B10 0.039(6) 0.034(6) 0.036(6) -0.006(4) -0.008(5) -0.007(5)
B11 0.047(7) 0.042(7) 0.085(10) -0.015(7) -0.034(7) 0.021(6)
B12 0.046(7) 0.041(6) 0.050(7) -0.005(5) -0.003(5) -0.022(5)
C1 0.029(5) 0.044(5) 0.030(4) 0.004(4) -0.005(4) -0.007(4)
C2 0.019(4) 0.042(5) 0.032(4) 0.007(4) -0.004(3) -0.006(3)
C3 0.022(4) 0.043(5) 0.026(4) 0.002(4) -0.006(3) -0.009(4)
C4 0.020(4) 0.041(5) 0.035(4) 0.005(4) -0.011(3) -0.011(3)
C5 0.042(5) 0.037(5) 0.031(5) 0.007(4) -0.009(4) -0.008(4)
C6 0.036(5) 0.042(5) 0.036(5) -0.005(4) -0.015(4) 0.004(4)
C7 0.034(5) 0.034(5) 0.036(5) 0.008(4) -0.010(4) 0.001(4)
C8 0.031(4) 0.036(5) 0.039(5) 0.000(4) -0.015(4) -0.001(4)
C9 0.038(5) 0.035(5) 0.030(4) 0.002(4) -0.015(4) -0.005(4)
C10 0.034(5) 0.037(5) 0.037(5) -0.003(4) -0.011(4) 0.000(4)
C11 0.034(5) 0.042(5) 0.042(5) 0.007(4) -0.008(4) 0.001(4)
C12 0.035(5) 0.038(5) 0.034(5) -0.003(4) -0.011(4) -0.004(4)
C13 0.026(4) 0.038(5) 0.029(4) 0.007(4) -0.009(3) 0.007(4)
C14 0.029(4) 0.036(5) 0.037(5) -0.002(4) -0.008(4) 0.003(4)
C15 0.037(5) 0.040(5) 0.037(5) 0.001(4) -0.012(4) -0.002(4)
C16 0.022(4) 0.043(5) 0.038(5) -0.002(4) -0.005(4) 0.008(4)
C17 0.020(4) 0.051(5) 0.041(5) 0.004(4) -0.011(4) -0.002(4)
C18 0.037(5) 0.054(6) 0.026(4) 0.009(4) 0.000(4) -0.011(4)
C19 0.017(4) 0.052(5) 0.028(4) 0.004(4) -0.006(3) -0.017(4)
C20 0.018(4) 0.053(5) 0.034(4) 0.005(4) -0.005(3) -0.009(4)
C21 0.023(4) 0.050(5) 0.030(4) 0.002(4) 0.003(4) -0.008(4)
C22 0.015(4) 0.050(5) 0.036(4) 0.007(4) -0.002(3) -0.006(4)
C23 0.027(5) 0.052(6) 0.040(5) -0.006(4) -0.007(4) -0.013(4)
C24 0.035(5) 0.053(6) 0.033(5) 0.007(4) -0.001(4) -0.003(4)
C25 0.034(5) 0.076(7) 0.033(5) 0.004(5) -0.013(4) -0.005(5)
C26 0.034(5) 0.065(6) 0.049(5) -0.006(5) -0.005(4) -0.009(5)
C27 0.036(5) 0.051(5) 0.028(4) 0.002(4) -0.008(4) -0.017(4)
C28 0.032(5) 0.068(6) 0.045(5) -0.005(5) -0.014(4) -0.001(4)
C29 0.041(5) 0.047(5) 0.025(4) -0.004(4) -0.008(4) -0.005(4)
C30 0.028(4) 0.038(5) 0.034(4) -0.001(4) -0.010(4) 0.001(4)
C31 0.035(5) 0.040(5) 0.023(4) -0.006(4) -0.005(4) 0.008(4)
C32 0.033(4) 0.034(4) 0.033(4) -0.007(4) -0.012(4) 0.006(4)
C33 0.027(4) 0.035(5) 0.023(4) -0.002(3) -0.005(3) 0.010(3)
C34 0.034(5) 0.040(5) 0.026(4) -0.003(4) -0.005(4) 0.009(4)
C35 0.034(5) 0.051(5) 0.023(4) 0.001(4) 0.001(4) -0.002(4)
C36 0.029(4) 0.043(5) 0.028(4) 0.006(4) -0.010(4) 0.000(4)
C37 0.077(9) 0.095(9) 0.077(8) 0.021(8) 0.022(7) 0.025(8)
C38 0.037(6) 0.143(9) 0.062(7) 0.053(7) 0.004(5) 0.019(7)
C39 0.029(5) 0.119(9) 0.043(6) 0.033(7) 0.002(5) 0.005(6)
C40 0.064(5) 0.092(5) 0.063(5) 0.008(4) -0.016(4) -0.010(4)
C41 0.047(6) 0.112(9) 0.068(7) 0.048(7) 0.008(6) 0.019(6)
C42 0.069(8) 0.139(10) 0.036(6) 0.003(7) -0.002(6) -0.066(8)
C43 0.037(5) 0.139(9) 0.029(5) 0.029(6) -0.006(4) -0.018(6)
C44 0.043(6) 0.085(8) 0.038(5) 0.018(5) -0.004(5) -0.005(6)
C45 0.043(6) 0.120(8) 0.032(5) 0.017(5) -0.013(4) -0.032(6)
C46 0.082(8) 0.096(9) 0.052(7) -0.009(6) -0.008(6) -0.046(7)
C47 0.033(5) 0.077(7) 0.034(5) 0.013(5) -0.009(4) -0.019(5)
C48 0.037(5) 0.059(6) 0.026(4) 0.002(4) 0.002(4) -0.014(5)
C49 0.060(6) 0.065(6) 0.032(5) 0.001(5) 0.003(5) -0.018(5)
C50 0.109(9) 0.067(7) 0.053(7) -0.018(6) 0.008(7) -0.031(7)
C51 0.076(7) 0.060(6) 0.038(5) 0.000(5) 0.016(5) -0.006(6)
C52 0.044(6) 0.085(8) 0.032(5) 0.019(5) 0.010(5) 0.012(5)
C53 0.060(7) 0.119(9) 0.060(7) 0.038(7) 0.014(6) 0.041(7)
C54 0.129(12) 0.056(8) 0.076(9) 0.000(7) 0.029(9) 0.016(8)
C55 0.056(8) 0.145(11) 0.053(7) 0.009(8) 0.001(6) -0.006(8)
C56 0.140(11) 0.177(11) 0.141(11) -0.005(9) -0.023(8) -0.008(9)
C57 0.107(12) 0.074(9) 0.084(10) 0.022(8) 0.017(9) 0.012(8)
C58 0.057(8) 0.073(8) 0.079(9) 0.000(7) -0.023(7) -0.018(6)
C59 0.067(9) 0.108(11) 0.050(7) 0.017(7) -0.014(6) 0.010(8)
C60 0.052(7) 0.103(10) 0.130(11) -0.013(9) -0.001(8) 0.005(7)
C61 0.074(11) 0.082(11) 0.089(11) -0.011(11) 0.004(10) -0.007(10)
N1 0.033(4) 0.040(4) 0.032(4) -0.001(3) -0.013(3) -0.002(3)
N2 0.026(4) 0.038(4) 0.034(4) 0.004(3) -0.012(3) -0.006(3)
N3 0.031(4) 0.037(4) 0.029(4) 0.001(3) -0.008(3) 0.002(3)
N4 0.026(4) 0.039(4) 0.028(4) 0.005(3) -0.005(3) -0.001(3)
N5 0.030(4) 0.038(4) 0.023(3) -0.001(3) -0.007(3) 0.007(3)
N6 0.030(4) 0.041(4) 0.026(4) 0.000(3) -0.006(3) 0.004(3)
N7 0.028(4) 0.041(4) 0.033(4) -0.002(3) -0.014(3) 0.001(3)
N8 0.034(4) 0.034(4) 0.032(4) -0.003(3) -0.009(3) -0.001(3)
N9 0.030(4) 0.052(5) 0.030(4) -0.005(3) -0.010(3) 0.003(3)
N10 0.034(4) 0.052(5) 0.034(4) -0.002(3) -0.009(3) 0.008(3)
N11 0.034(4) 0.045(4) 0.036(4) 0.005(3) -0.004(3) -0.008(3)
N12 0.031(4) 0.058(5) 0.035(4) 0.000(4) -0.004(3) 0.007(4)
N13 0.024(4) 0.049(4) 0.034(4) -0.002(3) -0.006(3) -0.010(3)
N14 0.027(4) 0.046(4) 0.035(4) 0.005(3) -0.007(3) -0.001(3)
N15 0.024(4) 0.047(4) 0.036(4) 0.005(3) -0.007(3) -0.008(3)
N16 0.024(4) 0.052(5) 0.033(4) 0.000(3) -0.006(3) -0.004(3)
N17 0.024(4) 0.046(4) 0.033(4) 0.001(3) -0.010(3) 0.003(3)
N18 0.039(4) 0.041(4) 0.037(4) 0.010(3) -0.012(3) -0.007(3)
N19 0.032(4) 0.039(4) 0.039(4) 0.005(3) -0.011(3) -0.006(3)
N20 0.035(4) 0.037(4) 0.035(4) 0.003(3) -0.012(3) -0.005(3)
N21 0.032(4) 0.034(4) 0.040(4) 0.005(3) -0.015(3) -0.001(3)
N22 0.030(4) 0.039(4) 0.037(4) 0.004(3) -0.010(3) -0.004(3)
N23 0.033(4) 0.040(4) 0.036(4) 0.002(3) -0.013(3) -0.003(3)
N24 0.031(4) 0.037(4) 0.032(4) 0.002(3) -0.012(3) 0.002(3)
N25 0.053(5) 0.100(7) 0.044(5) 0.029(5) 0.015(4) 0.027(5)
N26 0.075(7) 0.088(7) 0.059(6) 0.032(5) 0.019(6) 0.021(6)
N27 0.041(5) 0.059(5) 0.039(4) 0.001(4) 0.003(4) -0.006(4)
N28 0.105(8) 0.056(6) 0.055(6) -0.003(5) 0.005(6) -0.007(6)
N29 0.043(4) 0.057(5) 0.029(4) 0.002(4) -0.007(3) -0.017(4)
N30 0.077(6) 0.069(6) 0.051(5) -0.007(5) -0.002(5) -0.033(5)
N31 0.032(4) 0.084(6) 0.033(4) 0.018(4) -0.011(3) -0.022(4)
N32 0.060(6) 0.116(8) 0.038(5) 0.002(5) -0.008(4) -0.050(6)
N33 0.032(5) 0.105(7) 0.048(5) 0.032(5) 0.000(4) 0.001(5)
N34 0.048(6) 0.144(9) 0.033(5) 0.015(6) -0.001(4) -0.036(6)
N35 0.054(6) 0.114(8) 0.063(6) 0.046(6) 0.016(5) 0.016(6)
N36 0.034(5) 0.125(8) 0.047(5) 0.034(5) -0.005(4) 0.001(5)
N37 0.035(5) 0.105(8) 0.049(5) -0.009(5) -0.009(4) -0.007(5)
N38 0.044(5) 0.061(6) 0.051(5) 0.007(4) -0.010(4) -0.003(4)
N39 0.044(9) 0.093(11) 0.081(10) -0.016(10) 0.003(9) -0.015(8)
O1 0.038(4) 0.047(4) 0.042(4) 0.000(3) -0.018(3) -0.002(3)
O2 0.037(4) 0.054(4) 0.035(4) 0.000(3) -0.015(3) -0.002(3)
O3 0.043(4) 0.053(4) 0.031(3) 0.002(3) -0.012(3) 0.003(3)
O4 0.037(4) 0.046(4) 0.033(4) 0.004(3) -0.008(3) 0.001(3)
O5 0.057(5) 0.073(5) 0.051(4) 0.004(4) -0.018(4) 0.001(4)
O6 0.034(4) 0.062(4) 0.029(3) 0.005(3) -0.006(3) -0.015(3)
O7 0.032(4) 0.063(4) 0.035(3) 0.003(3) -0.011(3) -0.006(3)
O8 0.037(4) 0.090(6) 0.043(4) -0.003(4) -0.007(3) 0.005(4)
O9 0.044(4) 0.060(5) 0.049(4) 0.014(3) -0.022(3) -0.009(3)
O10 0.029(3) 0.044(4) 0.031(3) -0.004(3) -0.007(3) -0.002(3)
O11 0.039(4) 0.045(4) 0.026(3) 0.005(3) -0.007(3) -0.005(3)
O12 0.044(4) 0.052(4) 0.038(4) 0.001(3) -0.013(3) -0.001(3)
O13 0.151(10) 0.071(6) 0.090(7) 0.002(5) 0.006(7) -0.054(7)
O14 0.103(8) 0.146(10) 0.076(7) 0.001(6) 0.007(6) -0.080(8)
O15 0.042(5) 0.141(9) 0.037(4) 0.019(5) -0.007(3) -0.014(5)
O16 0.038(4) 0.060(5) 0.047(4) 0.007(3) -0.014(3) -0.016(3)
O17 0.104(8) 0.077(7) 0.081(7) 0.012(5) 0.014(6) 0.015(6)
O18 0.051(5) 0.068(5) 0.069(5) 0.014(4) -0.006(4) -0.005(4)
O19 0.067(6) 0.149(10) 0.073(6) 0.022(6) -0.033(5) 0.003(6)
O20 0.087(10) 0.131(12) 0.137(12) -0.004(11) -0.006(10) -0.001(10)
O1W 0.052(4) 0.056(4) 0.068(5) -0.002(4) -0.024(4) 0.000(3)
O2W 0.062(5) 0.090(5) 0.049(4) 0.002(4) -0.015(4) 0.004(4)
O3W 0.096(6) 0.102(6) 0.100(6) 0.007(5) -0.010(5) -0.028(5)
O4W 0.072(7) 0.020(5) 0.038(6) 0.001(5) -0.026(5) -0.014(5)
O5W 0.035(6) 0.035(6) 0.048(6) -0.013(5) -0.005(5) -0.011(5)
O6W 0.037(6) 0.063(7) 0.034(6) -0.004(5) -0.008(5) 0.010(5)
O7W 0.069(9) 0.043(8) 0.048(8) 0.002(7) -0.017(7) -0.011(7)
O8W 0.056(7) 0.035(6) 0.092(8) 0.004(6) -0.010(7) -0.004(6)
O9W 0.030(8) 0.028(8) 0.009(7) -0.008(6) 0.006(6) -0.012(7)
O10W 0.084(9) 0.085(9) 0.096(9) -0.015(8) -0.002(7) 0.013(7)
O11W 0.053(8) 0.041(8) 0.047(8) -0.001(6) -0.013(6) -0.010(6)
O12W 0.059(9) 0.055(9) 0.060(9) 0.002(6) -0.014(6) -0.008(6)
O13W 0.037(7) 0.038(7) 0.036(7) -0.001(5) -0.002(5) -0.009(5)
O14W 0.076(10) 0.092(10) 0.075(10) -0.007(6) -0.020(6) -0.004(6)
O15W 0.110(10) 0.114(10) 0.108(10) -0.013(6) -0.027(6) -0.003(6)
O16W 0.061(9) 0.061(9) 0.056(9) -0.005(6) -0.014(6) -0.007(6)
O18W 0.063(6) 0.048(5) 0.060(6) -0.014(5) 0.014(5) -0.026(5)
O19W 0.067(10) 0.062(10) 0.065(10) 0.004(6) -0.007(6) -0.010(6)
O20W 0.071(10) 0.067(10) 0.065(10) -0.007(6) -0.005(6) 0.008(6)
O17W 0.059(5) 0.029(5) 0.023(4) 0.004(4) -0.027(4) -0.003(4)

loop_
_atom_type_symbol
_atom_type_description
_atom_type_scat_dispersion_real
_atom_type_scat_dispersion_imag
_atom_type_scat_source
C C 0.0033 0.0016 'International Tables Vol C Tables 4.2.6.8 and 6.1.1.4'
H H 0.0000 0.0000 'International Tables Vol C Tables 4.2.6.8 and 6.1.1.4'
B B 0.0013 0.0007 'International Tables Vol C Tables 4.2.6.8 and 6.1.1.4'
N N 0.0061 0.0033 'International Tables Vol C Tables 4.2.6.8 and 6.1.1.4'
O O 0.0106 0.0060 'International Tables Vol C Tables 4.2.6.8 and 6.1.1.4'

loop_
_geom_angle_atom_site_label_1
_geom_angle_atom_site_label_2
_geom_angle_atom_site_label_3
_geom_angle
_geom_angle_site_symmetry_1
_geom_angle_site_symmetry_3
B2 B1 B6 60.3(9) . .
B2 B1 B5 107.8(9) . .
B6 B1 B5 60.1(9) . .
B2 B1 B8 106.4(8) . .
B6 B1 B8 107.6(9) . .
B5 B1 B8 60.0(9) . .
B2 B1 B7 58.5(8) . .
B6 B1 B7 106.6(9) . .
B5 B1 B7 106.9(8) . .
B8 B1 B7 59.1(8) . .
B2 B1 H1 122.5 . .
B6 B1 H1 122.1 . .
B5 B1 H1 121.7 . .
B8 B1 H1 122.1 . .
B7 B1 H1 123.0 . .
B7 B2 B1 62.0(8) . .
B7 B2 B6 109.2(10) . .
B1 B2 B6 60.1(8) . .
B7 B2 B11 59.7(8) . .
B1 B2 B11 109.6(9) . .
B6 B2 B11 108.0(9) . .
B7 B2 B3 107.2(9) . .
B1 B2 B3 108.2(10) . .
B6 B2 B3 60.0(9) . .
B11 B2 B3 59.2(8) . .
B7 B2 H2A 121.6 . .
B1 B2 H2A 120.5 . .
B6 B2 H2A 121.1 . .
B11 B2 H2A 121.9 . .
B3 B2 H2A 122.2 . .
B10 B3 B4 60.5(8) . .
B10 B3 B11 60.6(7) . .
B4 B3 B11 108.9(10) . .
B10 B3 B6 108.7(11) . .
B4 B3 B6 60.4(9) . .
B11 B3 B6 108.0(10) . .
B10 B3 B2 108.4(10) . .
B4 B3 B2 107.6(11) . .
B11 B3 B2 60.2(9) . .
B6 B3 B2 59.0(8) . .
B10 B3 H3 121.0 . .
B4 B3 H3 121.9 . .
B11 B3 H3 120.7 . .
B6 B3 H3 122.2 . .
B2 B3 H3 121.9 . .
B3 B4 B10 59.7(8) . .
B3 B4 B5 107.6(10) . .
B10 B4 B5 107.9(10) . .
B3 B4 B6 60.4(9) . .
B10 B4 B6 108.1(10) . .
B5 B4 B6 59.5(9) . .
B3 B4 B9 107.1(9) . .
B10 B4 B9 59.1(7) . .
B5 B4 B9 60.9(9) . .
B6 B4 B9 108.1(10) . .
B3 B4 H4A 123.4 . .
B10 B4 H4A 122.3 . .
B5 B4 H4A 120.6 . .
B6 B4 H4A 122.0 . .
B9 B4 H4A 120.8 . .
B1 B5 B6 59.8(8) . .
B1 B5 B8 60.1(8) . .
B6 B5 B8 107.4(10) . .
B1 B5 B4 108.7(11) . .
B6 B5 B4 60.4(10) . .
B8 B5 B4 108.0(9) . .
B1 B5 B9 108.7(9) . .
B6 B5 B9 108.8(10) . .
B8 B5 B9 59.6(8) . .
B4 B5 B9 60.8(8) . .
B1 B5 H5 121.1 . .
B6 B5 H5 122.9 . .
B8 B5 H5 121.0 . .
B4 B5 H5 122.1 . .
B9 B5 H5 120.6 . .
B1 B6 B2 59.6(8) . .
B1 B6 B5 60.2(8) . .
B2 B6 B5 107.4(10) . .
B1 B6 B3 108.7(10) . .
B2 B6 B3 61.0(9) . .
B5 B6 B3 107.3(9) . .
B1 B6 B4 108.8(10) . .
B2 B6 B4 108.3(9) . .
B5 B6 B4 60.2(9) . .
B3 B6 B4 59.3(9) . .
B1 B6 H6 121.7 . .
B2 B6 H6 122.0 . .
B5 B6 H6 122.2 . .
B3 B6 H6 121.3 . .
B4 B6 H6 121.0 . .
B2 B7 B11 61.8(8) . .
B2 B7 B8 107.7(10) . .
B11 B7 B8 108.4(8) . .
B2 B7 B12 109.0(9) . .
B11 B7 B12 59.5(7) . .
B8 B7 B12 60.8(7) . .
B2 B7 B1 59.5(7) . .
B11 B7 B1 109.2(9) . .
B8 B7 B1 59.8(7) . .
B12 B7 B1 108.8(8) . .
B2 B7 H7 121.1 . .
B11 B7 H7 120.9 . .
B8 B7 H7 121.9 . .
B12 B7 H7 121.4 . .
B1 B7 H7 121.4 . .
B7 B8 B5 108.3(10) . .
B7 B8 B1 61.1(7) . .
B5 B8 B1 59.8(8) . .
B7 B8 B9 108.2(9) . .
B5 B8 B9 61.7(8) . .
B1 B8 B9 110.1(10) . .
B7 B8 B12 59.9(7) . .
B5 B8 B12 108.1(10) . .
B1 B8 B12 109.2(9) . .
B9 B8 B12 59.1(7) . .
B7 B8 H8A 121.6 . .
B5 B8 H8A 121.5 . .
B1 B8 H8A 120.6 . .
B9 B8 H8A 120.7 . .
B12 B8 H8A 121.8 . .
B12 B9 B10 60.0(7) . .
B12 B9 B8 60.5(8) . .
B10 B9 B8 107.4(8) . .
B12 B9 B5 106.9(8) . .
B10 B9 B5 105.9(10) . .
B8 B9 B5 58.7(8) . .
B12 B9 B4 106.6(9) . .
B10 B9 B4 59.1(8) . .
B8 B9 B4 105.3(9) . .
B5 B9 B4 58.3(9) . .
B12 B9 H9 122.1 . .
B10 B9 H9 121.9 . .
B8 B9 H9 123.1 . .
B5 B9 H9 123.3 . .
B4 B9 H9 122.9 . .
B3 B10 B12 107.3(9) . .
B3 B10 B4 59.8(9) . .
B12 B10 B4 108.4(8) . .
B3 B10 B9 109.3(9) . .
B12 B10 B9 59.6(8) . .
B4 B10 B9 61.8(9) . .
B3 B10 B11 60.0(9) . .
B12 B10 B11 59.0(7) . .
B4 B10 B11 107.9(9) . .
B9 B10 B11 107.7(8) . .
B3 B10 H10A 121.5 . .
B12 B10 H10A 122.5 . .
B4 B10 H10A 121.1 . .
B9 B10 H10A 120.9 . .
B11 B10 H10A 122.2 . .
B12 B11 B7 60.8(7) . .
B12 B11 B3 107.6(10) . .
B7 B11 B3 107.4(10) . .
B12 B11 B10 60.1(6) . .
B7 B11 B10 108.2(8) . .
B3 B11 B10 59.4(8) . .
B12 B11 B2 107.4(9) . .
B7 B11 B2 58.5(8) . .
B3 B11 B2 60.7(8) . .
B10 B11 B2 107.7(9) . .
B12 B11 H11 121.7 . .
B7 B11 H11 122.0 . .
B3 B11 H11 121.8 . .
B10 B11 H11 121.8 . .
B2 B11 H11 122.2 . .
B11 B12 B9 109.8(9) . .
B11 B12 B10 60.9(7) . .
B9 B12 B10 60.4(7) . .
B11 B12 B7 59.8(7) . .
B9 B12 B7 108.8(8) . .
B10 B12 B7 108.1(8) . .
B11 B12 B8 107.5(9) . .
B9 B12 B8 60.4(8) . .
B10 B12 B8 107.6(9) . .
B7 B12 B8 59.3(7) . .
B11 B12 H12 121.0 . .
B9 B12 H12 120.5 . .
B10 B12 H12 121.3 . .
B7 B12 H12 122.1 . .
B8 B12 H12 122.7 . .
O1 C1 N3 127.4(9) . .
O1 C1 N2 124.8(9) . .
N3 C1 N2 107.8(7) . .
N4 C2 N3 115.1(7) . .
N4 C2 C4 103.1(7) . .
N3 C2 C4 102.9(7) . .
N4 C2 H2 111.7 . .
N3 C2 H2 111.7 . .
C4 C2 H2 111.7 . .
O11 C3 N4 127.1(8) . .
O11 C3 N1 125.6(8) . .
N4 C3 N1 107.3(7) . .
N2 C4 N1 114.7(7) . .
N2 C4 C2 104.1(7) . .
N1 C4 C2 103.1(7) . .
N2 C4 H4 111.5 . .
N1 C4 H4 111.5 . .
C2 C4 H4 111.5 . .
N23 C5 N2 112.2(7) . .
N23 C5 H5A 109.2 . .
N2 C5 H5A 109.2 . .
N23 C5 H5B 109.2 . .
N2 C5 H5B 109.2 . .
H5A C5 H5B 107.9 . .
N1 C6 N24 113.9(7) . .
N1 C6 H6A 108.8 . .
N24 C6 H6A 108.8 . .
N1 C6 H6B 108.8 . .
N24 C6 H6B 108.8 . .
H6A C6 H6B 107.7 . .
O2 C7 N21 127.1(9) . .
O2 C7 N23 125.4(9) . .
N21 C7 N23 107.5(8) . .
N24 C8 N23 115.1(7) . .
N24 C8 C10 103.5(7) . .
N23 C8 C10 102.8(7) . .
N24 C8 H8 111.6 . .
N23 C8 H8 111.6 . .
C10 C8 H8 111.6 . .
O12 C9 N24 126.7(9) . .
O12 C9 N22 124.9(9) . .
N24 C9 N22 108.4(7) . .
N21 C10 N22 114.9(7) . .
N21 C10 C8 103.7(7) . .
N22 C10 C8 102.7(7) . .
N21 C10 H10 111.6 . .
N22 C10 H10 111.6 . .
C8 C10 H10 111.6 . .
N19 C11 N21 112.7(7) . .
N19 C11 H11A 109.1 . .
N21 C11 H11A 109.1 . .
N19 C11 H11B 109.1 . .
N21 C11 H11B 109.1 . .
H11A C11 H11B 107.8 . .
N20 C12 N22 113.4(7) . .
N20 C12 H12A 108.9 . .
N22 C12 H12A 108.9 . .
N20 C12 H12B 108.9 . .
N22 C12 H12B 108.9 . .
H12A C12 H12B 107.7 . .
O4 C13 N17 126.5(8) . .
O4 C13 N19 125.3(8) . .
N17 C13 N19 108.2(7) . .
N20 C14 N19 114.5(7) . .
N20 C14 C16 103.9(7) . .
N19 C14 C16 102.5(7) . .
N20 C14 H14 111.7 . .
N19 C14 H14 111.7 . .
C16 C14 H14 111.7 . .
O9 C15 N18 125.8(9) . .
O9 C15 N20 124.4(9) . .
N18 C15 N20 109.8(8) . .
N17 C16 N18 114.2(7) . .
N17 C16 C14 104.0(7) . .
N18 C16 C14 103.3(7) . .
N17 C16 H16 111.6 . .
N18 C16 H16 111.6 . .
C14 C16 H16 111.6 . .
N15 C17 N17 114.7(7) . .
N15 C17 H17A 108.6 . .
N17 C17 H17A 108.6 . .
N15 C17 H17B 108.6 . .
N17 C17 H17B 108.6 . .
H17A C17 H17B 107.6 . .
N18 C18 N16 114.9(7) . .
N18 C18 H18A 108.5 . .
N16 C18 H18A 108.5 . .
N18 C18 H18B 108.5 . .
N16 C18 H18B 108.5 . .
H18A C18 H18B 107.5 . .
O6 C19 N15 126.9(9) . .
O6 C19 N13 125.8(9) . .
N15 C19 N13 107.3(7) . .
N15 C20 N16 116.5(7) . .
N15 C20 C22 102.0(7) . .
N16 C20 C22 102.3(7) . .
N15 C20 H20 111.7 . .
N16 C20 H20 111.7 . .
C22 C20 H20 111.7 . .
O7 C21 N16 127.1(9) . .
O7 C21 N14 124.4(9) . .
N16 C21 N14 108.4(8) . .
N13 C22 N14 117.0(7) . .
N13 C22 C20 104.1(7) . .
N14 C22 C20 103.3(7) . .
N13 C22 H22 110.7 . .
N14 C22 H22 110.7 . .
C20 C22 H22 110.7 . .
N11 C23 N13 113.9(7) . .
N11 C23 H23A 108.8 . .
N13 C23 H23A 108.8 . .
N11 C23 H23B 108.8 . .
N13 C23 H23B 108.8 . .
H23A C23 H23B 107.7 . .
N14 C24 N12 114.6(8) . .
N14 C24 H24A 108.6 . .
N12 C24 H24A 108.6 . .
N14 C24 H24B 108.6 . .
N12 C24 H24B 108.6 . .
H24A C24 H24B 107.6 . .
O5 C25 N11 124.4(10) . .
O5 C25 N10 122.8(9) . .
N11 C25 N10 111.9(9) . .
N11 C26 N12 114.4(9) . .
N11 C26 C28 103.2(8) . .
N12 C26 C28 102.5(8) . .
N11 C26 H26 112.0 . .
N12 C26 H26 112.0 . .
C28 C26 H26 112.0 . .
O8 C27 N9 127.4(9) . .
O8 C27 N12 122.7(9) . .
N9 C27 N12 109.4(8) . .
N10 C28 N9 110.8(8) . .
N10 C28 C26 104.7(8) . .
N9 C28 C26 103.9(8) . .
N10 C28 H28 112.3 . .
N9 C28 H28 112.3 . .
C26 C28 H28 112.3 . .
N7 C29 N10 112.8(7) . .
N7 C29 H29A 109.0 . .
N10 C29 H29A 109.0 . .
N7 C29 H29B 109.0 . .
N10 C29 H29B 109.0 . .
H29A C29 H29B 107.8 . .
N8 C30 N9 113.0(7) . .
N8 C30 H30A 109.0 . .
N9 C30 H30A 109.0 . .
N8 C30 H30B 109.0 . .
N9 C30 H30B 109.0 . .
H30A C30 H30B 107.8 . .
O3 C31 N6 125.4(9) . .
O3 C31 N7 126.2(9) . .
N6 C31 N7 108.3(7) . .
N8 C32 N7 114.9(7) . .
N8 C32 C34 103.9(7) . .
N7 C32 C34 102.5(7) . .
N8 C32 H32 111.6 . .
N7 C32 H32 111.6 . .
C34 C32 H32 111.6 . .
O10 C33 N5 127.0(8) . .
O10 C33 N8 125.4(8) . .
N5 C33 N8 107.6(7) . .
N6 C34 N5 115.8(7) . .
N6 C34 C32 104.0(7) . .
N5 C34 C32 102.8(7) . .
N6 C34 H34 111.2 . .
N5 C34 H34 111.2 . .
C32 C34 H34 111.2 . .
N3 C35 N6 114.5(7) . .
N3 C35 H35A 108.6 . .
N6 C35 H35A 108.6 . .
N3 C35 H35B 108.6 . .
N6 C35 H35B 108.6 . .
H35A C35 H35B 107.6 . .
N4 C36 N5 114.5(7) . .
N4 C36 H36A 108.6 . .
N5 C36 H36A 108.6 . .
N4 C36 H36B 108.6 . .
N5 C36 H36B 108.6 . .
H36A C36 H36B 107.6 . .
O17 C37 N26 124.7(18) . .
O17 C37 N35 124.2(14) . .
N26 C37 N35 111.1(16) . .
N36 C38 N35 116.8(11) . .
N36 C38 C53 106.2(10) . .
N35 C38 C53 99.6(13) . .
N36 C38 H38 111.2 . .
N35 C38 H38 111.2 . .
C53 C38 H38 111.2 . .
O15 C39 N36 122.9(14) . .
O15 C39 N25 124.4(11) . .
N36 C39 N25 112.6(14) . .
N36 C40 N34 113.9(11) . .
N36 C40 H40A 108.8 . .
N34 C40 H40A 108.8 . .
N36 C40 H40B 108.8 . .
N34 C40 H40B 108.8 . .
H40A C40 H40B 107.7 . .
N33 C41 N35 114.1(10) . .
N33 C41 H41A 108.7 . .
N35 C41 H41A 108.7 . .
N33 C41 H41B 108.7 . .
N35 C41 H41B 108.7 . .
H41A C41 H41B 107.6 . .
O14 C42 N34 126.0(13) . .
O14 C42 N32 123.0(18) . .
N34 C42 N32 111.0(13) . .
N33 C43 N34 114.6(9) . .
N33 C43 C45 102.5(9) . .
N34 C43 C45 102.2(11) . .
N33 C43 H43 112.2 . .
N34 C43 H43 112.2 . .
C45 C43 H43 112.2 . .
O18 C44 N31 124.5(11) . .
O18 C44 N33 127.7(13) . .
N31 C44 N33 107.9(11) . .
N32 C45 N31 114.3(9) . .
N32 C45 C43 104.1(9) . .
N31 C45 C43 102.5(10) . .
N32 C45 H45 111.8 . .
N31 C45 H45 111.8 . .
C43 C45 H45 111.8 . .
N32 C46 N30 112.7(10) . .
N32 C46 H46A 109.1 . .
N30 C46 H46A 109.1 . .
N32 C46 H46B 109.1 . .
N30 C46 H46B 109.1 . .
H46A C46 H46B 107.8 . .
N31 C47 N29 114.6(8) . .
N31 C47 H47A 108.6 . .
N29 C47 H47A 108.6 . .
N31 C47 H47B 108.6 . .
N29 C47 H47B 108.6 . .
H47A C47 H47B 107.6 . .
O16 C48 N27 125.5(10) . .
O16 C48 N29 125.7(10) . .
N27 C48 N29 108.7(9) . .
N29 C49 N30 114.9(9) . .
N29 C49 C51 103.2(9) . .
N30 C49 C51 102.4(9) . .
N29 C49 H49 111.9 . .
N30 C49 H49 111.9 . .
C51 C49 H49 111.9 . .
O13 C50 N28 126.2(16) . .
O13 C50 N30 122.7(16) . .
N28 C50 N30 111.1(12) . .
N27 C51 N28 116.0(9) . .
N27 C51 C49 102.7(9) . .
N28 C51 C49 103.7(10) . .
N27 C51 H51 111.3 . .
N28 C51 H51 111.3 . .
C49 C51 H51 111.3 . .
N25 C52 N27 115.0(9) . 2_566
N25 C52 H52A 108.5 . .
N27 C52 H52A 108.5 2_566 .
N25 C52 H52B 108.5 . .
N27 C52 H52B 108.5 2_566 .
H52A C52 H52B 107.5 . .
N26 C53 N25 115.2(11) . .
N26 C53 C38 105.1(11) . .
N25 C53 C38 99.6(12) . .
N26 C53 H53 112.0 . .
N25 C53 H53 112.0 . .
C38 C53 H53 112.0 . .
N28 C54 N26 115.0(11) . 2_566
N28 C54 H54A 108.5 . .
N26 C54 H54A 108.5 2_566 .
N28 C54 H54B 108.5 . .
N26 C54 H54B 108.5 2_566 .
H54A C54 H54B 107.5 . .
O19 C55 N37 128.7(13) . .
O19 C55 H55 115.6 . .
N37 C55 H55 115.6 . .
N37 C56 H56A 109.5 . .
N37 C56 H56B 109.5 . .
H56A C56 H56B 109.5 . .
N37 C56 H56C 109.5 . .
H56A C56 H56C 109.5 . .
H56B C56 H56C 109.5 . .
N37 C57 H57A 109.5 . .
N37 C57 H57B 109.5 . .
H57A C57 H57B 109.5 . .
N37 C57 H57C 109.5 . .
H57A C57 H57C 109.5 . .
H57B C57 H57C 109.5 . .
N38 C58 H58A 109.5 . .
N38 C58 H58B 109.5 . .
H58A C58 H58B 109.5 . .
N38 C58 H58C 109.5 . .
H58A C58 H58C 109.5 . .
H58B C58 H58C 109.5 . .
N38 C59 H59A 109.5 . .
N38 C59 H59B 109.5 . .
H59A C59 H59B 109.5 . .
N38 C59 H59C 109.5 . .
H59A C59 H59C 109.5 . .
H59B C59 H59C 109.5 . .
N39 C60 O20 111.5(19) 2_566 .
N39 C60 N39 57.2(15) 2_566 .
O20 C60 N39 56.7(14) . .
O20 C61 N39 56.8(15) . .
C3 N1 C6 123.4(7) . .
C3 N1 C4 112.4(7) . .
C6 N1 C4 123.5(7) . .
C1 N2 C5 122.6(7) . .
C1 N2 C4 111.7(7) . .
C5 N2 C4 124.8(7) . .
C1 N3 C35 120.9(7) . .
C1 N3 C2 113.0(7) . .
C35 N3 C2 122.8(7) . .
C3 N4 C2 113.9(7) . .
C3 N4 C36 123.4(7) . .
C2 N4 C36 122.7(7) . .
C33 N5 C34 112.0(7) . .
C33 N5 C36 120.3(7) . .
C34 N5 C36 122.8(7) . .
C31 N6 C34 112.6(7) . .
C31 N6 C35 122.6(7) . .
C34 N6 C35 124.3(7) . .
C31 N7 C29 122.1(7) . .
C31 N7 C32 111.6(7) . .
C29 N7 C32 123.8(7) . .
C33 N8 C32 112.6(7) . .
C33 N8 C30 122.1(7) . .
C32 N8 C30 125.3(7) . .
C27 N9 C30 123.8(7) . .
C27 N9 C28 111.2(7) . .
C30 N9 C28 121.5(7) . .
C25 N10 C28 107.1(8) . .
C25 N10 C29 124.4(8) . .
C28 N10 C29 121.9(8) . .
C25 N11 C26 111.4(8) . .
C25 N11 C23 125.1(8) . .
C26 N11 C23 121.8(8) . .
C27 N12 C24 123.6(8) . .
C27 N12 C26 111.0(8) . .
C24 N12 C26 120.9(8) . .
C19 N13 C22 112.2(7) . .
C19 N13 C23 121.1(7) . .
C22 N13 C23 126.4(8) . .
C21 N14 C24 122.7(8) . .
C21 N14 C22 112.0(8) . .
C24 N14 C22 125.3(8) . .
C19 N15 C17 121.4(7) . .
C19 N15 C20 114.4(8) . .
C17 N15 C20 124.2(8) . .
C21 N16 C20 113.7(8) . .
C21 N16 C18 121.6(8) . .
C20 N16 C18 123.3(8) . .
C13 N17 C16 112.3(7) . .
C13 N17 C17 122.3(7) . .
C16 N17 C17 123.1(7) . .
C15 N18 C18 124.7(8) . .
C15 N18 C16 111.6(7) . .
C18 N18 C16 123.4(8) . .
C13 N19 C14 112.8(7) . .
C13 N19 C11 122.6(8) . .
C14 N19 C11 123.3(7) . .
C15 N20 C12 122.9(8) . .
C15 N20 C14 111.1(7) . .
C12 N20 C14 123.8(7) . .
C7 N21 C10 112.6(7) . .
C7 N21 C11 121.7(7) . .
C10 N21 C11 121.8(8) . .
C9 N22 C12 123.5(7) . .
C9 N22 C10 112.1(7) . .
C12 N22 C10 123.2(7) . .
C7 N23 C5 123.2(8) . .
C7 N23 C8 112.4(7) . .
C5 N23 C8 123.5(7) . .
C9 N24 C8 112.7(7) . .
C9 N24 C6 122.4(7) . .
C8 N24 C6 123.1(7) . .
C39 N25 C52 124.2(11) . .
C39 N25 C53 111.9(10) . .
C52 N25 C53 123.7(11) . .
C37 N26 C53 111.8(14) . .
C37 N26 C54 123.4(16) . 2_566
C53 N26 C54 124.4(11) . 2_566
C48 N27 C51 112.8(9) . .
C48 N27 C52 123.7(9) . 2_566
C51 N27 C52 123.3(10) . 2_566
C50 N28 C54 122.7(13) . .
C50 N28 C51 112.2(12) . .
C54 N28 C51 124.2(13) . .
C48 N29 C49 112.3(9) . .
C48 N29 C47 123.0(9) . .
C49 N29 C47 122.9(8) . .
C50 N30 C46 126.8(11) . .
C50 N30 C49 110.2(12) . .
C46 N30 C49 120.9(10) . .
C44 N31 C47 124.3(9) . .
C44 N31 C45 113.1(10) . .
C47 N31 C45 120.1(9) . .
C42 N32 C46 125.2(13) . .
C42 N32 C45 110.4(13) . .
C46 N32 C45 120.7(10) . .
C44 N33 C41 124.3(13) . .
C44 N33 C43 113.8(11) . .
C41 N33 C43 120.8(11) . .
C42 N34 C40 123.4(12) . .
C42 N34 C43 111.8(11) . .
C40 N34 C43 123.6(13) . .
C37 N35 C41 125.8(13) . .
C37 N35 C38 112.0(12) . .
C41 N35 C38 122.0(13) . .
C39 N36 C40 126.5(14) . .
C39 N36 C38 109.4(12) . .
C40 N36 C38 123.2(11) . .
C55 N37 C56 116.2(13) . .
C55 N37 C57 125.3(11) . .
C56 N37 C57 118.5(13) . .
C59 N38 C58 114.0(9) . .
C59 N38 H38A 108.0 . .
C58 N38 H38A 108.8 . .
C59 N38 H38B 109.3 . .
C58 N38 H38B 108.8 . .
H38A N38 H38B 107.8 . .
C60 N39 N39 68.0(17) 2_566 2_566
C60 N39 O20 164(3) 2_566 .
N39 N39 O20 111(3) 2_566 .
C60 N39 C60 122.8(15) 2_566 .
N39 N39 C60 54.8(17) 2_566 .
O20 N39 C60 58.1(15) . .
C60 N39 C61 123(2) 2_566 .
N39 N39 C61 167(3) 2_566 .
O20 N39 C61 56.6(10) . .
C60 N39 C61 113.6(18) . .
C61 O20 N39 66.6(13) . .
C61 O20 C60 130(2) . .
N39 O20 C60 65.1(16) . .

loop_
_geom_bond_atom_site_label_1
_geom_bond_atom_site_label_2
_geom_bond_distance
_geom_bond_site_symmetry_2
B1 B2 1.733(18) .
B1 B6 1.741(18) .
B1 B5 1.748(16) .
B1 B8 1.753(17) .
B1 B7 1.777(16) .
B1 H1 1.1003 .
B2 B7 1.71(2) .
B2 B6 1.75(2) .
B2 B11 1.772(18) .
B2 B3 1.78(2) .
B2 H2A 1.0998 .
B3 B10 1.742(17) .
B3 B4 1.74(3) .
B3 B11 1.75(2) .
B3 B6 1.76(2) .
B3 H3 1.1006 .
B4 B10 1.755(16) .
B4 B5 1.76(2) .
B4 B6 1.762(19) .
B4 B9 1.80(2) .
B4 H4A 1.1001 .
B5 B6 1.75(2) .
B5 B8 1.75(2) .
B5 B9 1.804(18) .
B5 H5 1.1002 .
B6 H6 1.1000 .
B7 B11 1.736(18) .
B7 B8 1.74(2) .
B7 B12 1.753(16) .
B7 H7 1.0999 .
B8 B9 1.767(19) .
B8 B12 1.769(17) .
B8 H8A 1.0999 .
B9 B12 1.743(19) .
B9 B10 1.756(16) .
B9 H9 1.1000 .
B10 B12 1.750(15) .
B10 B11 1.764(15) .
B10 H10A 1.1000 .
B11 B12 1.731(18) .
B11 H11 1.1002 .
B12 H12 1.1002 .
C1 O1 1.198(10) .
C1 N3 1.358(11) .
C1 N2 1.389(11) .
C2 N4 1.435(10) .
C2 N3 1.458(11) .
C2 C4 1.539(12) .
C2 H2 0.9800 .
C3 O11 1.217(10) .
C3 N4 1.353(11) .
C3 N1 1.371(11) .
C4 N2 1.450(10) .
C4 N1 1.454(11) .
C4 H4 0.9800 .
C5 N23 1.432(11) .
C5 N2 1.443(11) .
C5 H5A 0.9700 .
C5 H5B 0.9700 .
C6 N1 1.449(11) .
C6 N24 1.460(11) .
C6 H6A 0.9700 .
C6 H6B 0.9700 .
C7 O2 1.219(10) .
C7 N21 1.363(12) .
C7 N23 1.378(11) .
C8 N24 1.434(11) .
C8 N23 1.448(11) .
C8 C10 1.547(12) .
C8 H8 0.9800 .
C9 O12 1.220(10) .
C9 N24 1.349(11) .
C9 N22 1.367(11) .
C10 N21 1.435(11) .
C10 N22 1.449(11) .
C10 H10 0.9800 .
C11 N19 1.441(11) .
C11 N21 1.453(11) .
C11 H11A 0.9700 .
C11 H11B 0.9700 .
C12 N20 1.429(11) .
C12 N22 1.444(11) .
C12 H12A 0.9700 .
C12 H12B 0.9700 .
C13 O4 1.234(10) .
C13 N17 1.363(11) .
C13 N19 1.370(11) .
C14 N20 1.436(11) .
C14 N19 1.439(11) .
C14 C16 1.554(12) .
C14 H14 0.9800 .
C15 O9 1.241(11) .
C15 N18 1.353(12) .
C15 N20 1.376(11) .
C16 N17 1.433(11) .
C16 N18 1.449(11) .
C16 H16 0.9800 .
C17 N15 1.431(12) .
C17 N17 1.445(11) .
C17 H17A 0.9700 .
C17 H17B 0.9700 .
C18 N18 1.423(11) .
C18 N16 1.449(12) .
C18 H18A 0.9700 .
C18 H18B 0.9700 .
C19 O6 1.205(10) .
C19 N15 1.368(11) .
C19 N13 1.392(12) .
C20 N15 1.438(11) .
C20 N16 1.445(11) .
C20 C22 1.574(13) .
C20 H20 0.9800 .
C21 O7 1.226(11) .
C21 N16 1.352(12) .
C21 N14 1.379(12) .
C22 N13 1.437(11) .
C22 N14 1.452(11) .
C22 H22 0.9800 .
C23 N11 1.434(11) .
C23 N13 1.440(12) .
C23 H23A 0.9700 .
C23 H23B 0.9700 .
C24 N14 1.426(12) .
C24 N12 1.439(11) .
C24 H24A 0.9700 .
C24 H24B 0.9700 .
C25 O5 1.284(12) .
C25 N11 1.335(12) .
C25 N10 1.346(12) .
C26 N11 1.393(13) .
C26 N12 1.477(12) .
C26 C28 1.532(14) .
C26 H26 0.9800 .
C27 O8 1.215(11) .
C27 N9 1.336(11) .
C27 N12 1.370(12) .
C28 N10 1.442(13) .
C28 N9 1.480(12) .
C28 H28 0.9800 .
C29 N7 1.435(11) .
C29 N10 1.445(11) .
C29 H29A 0.9700 .
C29 H29B 0.9700 .
C30 N8 1.448(11) .
C30 N9 1.450(11) .
C30 H30A 0.9700 .
C30 H30B 0.9700 .
C31 O3 1.218(10) .
C31 N6 1.360(11) .
C31 N7 1.372(11) .
C32 N8 1.421(11) .
C32 N7 1.468(11) .
C32 C34 1.537(12) .
C32 H32 0.9800 .
C33 O10 1.221(9) .
C33 N5 1.360(11) .
C33 N8 1.378(11) .
C34 N6 1.440(11) .
C34 N5 1.450(10) .
C34 H34 0.9800 .
C35 N3 1.452(11) .
C35 N6 1.462(11) .
C35 H35A 0.9700 .
C35 H35B 0.9700 .
C36 N4 1.446(11) .
C36 N5 1.450(11) .
C36 H36A 0.9700 .
C36 H36B 0.9700 .
C37 O17 1.255(19) .
C37 N26 1.332(16) .
C37 N35 1.34(2) .
C38 N36 1.436(19) .
C38 N35 1.478(17) .
C38 C53 1.586(19) .
C38 H38 0.9800 .
C39 O15 1.254(16) .
C39 N36 1.329(14) .
C39 N25 1.355(18) .
C40 N36 1.421(16) .
C40 N34 1.423(16) .
C40 H40A 0.9700 .
C40 H40B 0.9700 .
C41 N33 1.417(16) .
C41 N35 1.457(15) .
C41 H41A 0.9700 .
C41 H41B 0.9700 .
C42 O14 1.253(18) .
C42 N34 1.325(19) .
C42 N32 1.375(15) .
C43 N33 1.433(17) .
C43 N34 1.474(15) .
C43 C45 1.560(17) .
C43 H43 0.9800 .
C44 O18 1.236(14) .
C44 N31 1.342(15) .
C44 N33 1.364(14) .
C45 N32 1.446(16) .
C45 N31 1.459(13) .
C45 H45 0.9800 .
C46 N32 1.405(17) .
C46 N30 1.463(17) .
C46 H46A 0.9700 .
C46 H46B 0.9700 .
C47 N31 1.457(12) .
C47 N29 1.461(13) .
C47 H47A 0.9700 .
C47 H47B 0.9700 .
C48 O16 1.208(12) .
C48 N27 1.345(13) .
C48 N29 1.353(12) .
C49 N29 1.430(13) .
C49 N30 1.465(13) .
C49 C51 1.551(17) .
C49 H49 0.9800 .
C50 O13 1.248(15) .
C50 N28 1.313(18) .
C50 N30 1.363(18) .
C51 N27 1.434(14) .
C51 N28 1.436(14) .
C51 H51 0.9800 .
C52 N25 1.418(13) .
C52 N27 1.466(13) 2_566
C52 H52A 0.9700 .
C52 H52B 0.9700 .
C53 N26 1.409(19) .
C53 N25 1.467(17) .
C53 H53 0.9800 .
C54 N28 1.392(18) .
C54 N26 1.449(19) 2_566
C54 H54A 0.9700 .
C54 H54B 0.9700 .
C55 O19 1.220(15) .
C55 N37 1.247(16) .
C55 H55 0.9300 .
C56 N37 1.45(2) .
C56 H56A 0.9600 .
C56 H56B 0.9600 .
C56 H56C 0.9600 .
C57 N37 1.508(17) .
C57 H57A 0.9600 .
C57 H57B 0.9600 .
C57 H57C 0.9600 .
C58 N38 1.517(14) .
C58 H58A 0.9600 .
C58 H58B 0.9600 .
C58 H58C 0.9600 .
C59 N38 1.447(14) .
C59 H59A 0.9600 .
C59 H59B 0.9600 .
C59 H59C 0.9600 .
C60 N39 1.29(2) 2_566
C60 O20 1.37(3) .
C60 N39 1.46(3) .
C61 O20 1.342(18) .
C61 N39 1.475(18) .
N26 C54 1.450(19) 2_566
N27 C52 1.466(14) 2_566
N38 H38A 0.8901 .
N38 H38B 0.8891 .
N39 C60 1.29(2) 2_566
N39 N39 1.32(4) 2_566
N39 O20 1.34(3) .

loop_
_geom_torsion_atom_site_label_1
_geom_torsion_atom_site_label_2
_geom_torsion_atom_site_label_3
_geom_torsion_atom_site_label_4
_geom_torsion
_geom_torsion_site_symmetry_1
_geom_torsion_site_symmetry_4
B6 B1 B2 B7 -137.3(9) . .
B5 B1 B2 B7 -99.2(10) . .
B8 B1 B2 B7 -36.1(9) . .
B5 B1 B2 B6 38.1(9) . .
B8 B1 B2 B6 101.2(10) . .
B7 B1 B2 B6 137.3(9) . .
B6 B1 B2 B11 -99.9(10) . .
B5 B1 B2 B11 -61.8(13) . .
B8 B1 B2 B11 1.3(13) . .
B7 B1 B2 B11 37.4(9) . .
B6 B1 B2 B3 -37.1(9) . .
B5 B1 B2 B3 1.0(13) . .
B8 B1 B2 B3 64.1(12) . .
B7 B1 B2 B3 100.3(10) . .
B7 B2 B3 B10 1.3(15) . .
B1 B2 B3 B10 -64.2(14) . .
B6 B2 B3 B10 -101.3(13) . .
B11 B2 B3 B10 38.2(9) . .
B7 B2 B3 B4 65.3(13) . .
B1 B2 B3 B4 -0.2(13) . .
B6 B2 B3 B4 -37.3(10) . .
B11 B2 B3 B4 102.2(10) . .
B7 B2 B3 B11 -36.9(10) . .
B1 B2 B3 B11 -102.4(10) . .
B6 B2 B3 B11 -139.5(11) . .
B7 B2 B3 B6 102.6(11) . .
B1 B2 B3 B6 37.1(10) . .
B11 B2 B3 B6 139.5(11) . .
B11 B3 B4 B10 -37.8(8) . .
B6 B3 B4 B10 -138.3(10) . .
B2 B3 B4 B10 -101.5(10) . .
B10 B3 B4 B5 100.9(11) . .
B11 B3 B4 B5 63.0(13) . .
B6 B3 B4 B5 -37.4(10) . .
B2 B3 B4 B5 -0.7(14) . .
B10 B3 B4 B6 138.3(10) . .
B11 B3 B4 B6 100.5(11) . .
B2 B3 B4 B6 36.7(10) . .
B10 B3 B4 B9 36.8(8) . .
B11 B3 B4 B9 -1.0(12) . .
B6 B3 B4 B9 -101.5(10) . .
B2 B3 B4 B9 -64.8(11) . .
B2 B1 B5 B6 -38.2(9) . .
B8 B1 B5 B6 -137.2(9) . .
B7 B1 B5 B6 -99.8(10) . .
B2 B1 B5 B8 99.0(10) . .
B6 B1 B5 B8 137.2(9) . .
B7 B1 B5 B8 37.5(9) . .
B2 B1 B5 B4 -1.5(14) . .
B6 B1 B5 B4 36.8(10) . .
B8 B1 B5 B4 -100.5(11) . .
B7 B1 B5 B4 -63.0(13) . .
B2 B1 B5 B9 63.1(14) . .
B6 B1 B5 B9 101.4(12) . .
B8 B1 B5 B9 -35.9(10) . .
B7 B1 B5 B9 1.6(15) . .
B3 B4 B5 B1 1.3(14) . .
B10 B4 B5 B1 64.4(14) . .
B6 B4 B5 B1 -36.5(9) . .
B9 B4 B5 B1 101.4(11) . .
B3 B4 B5 B6 37.8(10) . .
B10 B4 B5 B6 100.9(12) . .
B9 B4 B5 B6 137.9(10) . .
B3 B4 B5 B8 -62.4(14) . .
B10 B4 B5 B8 0.7(15) . .
B6 B4 B5 B8 -100.2(11) . .
B9 B4 B5 B8 37.7(10) . .
B3 B4 B5 B9 -100.1(10) . .
B10 B4 B5 B9 -37.0(9) . .
B6 B4 B5 B9 -137.9(10) . .
B5 B1 B6 B2 -137.3(9) . .
B8 B1 B6 B2 -99.2(10) . .
B7 B1 B6 B2 -37.1(8) . .
B2 B1 B6 B5 137.3(9) . .
B8 B1 B6 B5 38.1(9) . .
B7 B1 B6 B5 100.3(9) . .
B2 B1 B6 B3 37.7(10) . .
B5 B1 B6 B3 -99.7(11) . .
B8 B1 B6 B3 -61.6(14) . .
B7 B1 B6 B3 0.6(13) . .
B2 B1 B6 B4 100.6(11) . .
B5 B1 B6 B4 -36.7(10) . .
B8 B1 B6 B4 1.4(14) . .
B7 B1 B6 B4 63.6(13) . .
B7 B2 B6 B1 39.3(8) . .
B11 B2 B6 B1 102.7(10) . .
B3 B2 B6 B1 138.6(10) . .
B7 B2 B6 B5 1.3(12) . .
B1 B2 B6 B5 -38.0(8) . .
B11 B2 B6 B5 64.7(12) . .
B3 B2 B6 B5 100.6(10) . .
B7 B2 B6 B3 -99.2(10) . .
B1 B2 B6 B3 -138.6(10) . .
B11 B2 B6 B3 -35.9(10) . .
B7 B2 B6 B4 -62.2(14) . .
B1 B2 B6 B4 -101.6(12) . .
B11 B2 B6 B4 1.1(15) . .
B3 B2 B6 B4 37.0(11) . .
B8 B5 B6 B1 -38.1(8) . .
B4 B5 B6 B1 -139.3(9) . .
B9 B5 B6 B1 -101.1(11) . .
B1 B5 B6 B2 37.8(8) . .
B8 B5 B6 B2 -0.3(12) . .
B4 B5 B6 B2 -101.5(10) . .
B9 B5 B6 B2 -63.3(12) . .
B1 B5 B6 B3 102.1(11) . .
B8 B5 B6 B3 63.9(13) . .
B4 B5 B6 B3 -37.2(10) . .
B9 B5 B6 B3 0.9(15) . .
B1 B5 B6 B4 139.3(9) . .
B8 B5 B6 B4 101.2(9) . .
B9 B5 B6 B4 38.2(9) . .
B10 B3 B6 B1 63.6(14) . .
B4 B3 B6 B1 101.3(12) . .
B11 B3 B6 B1 -0.7(15) . .
B2 B3 B6 B1 -37.0(9) . .
B10 B3 B6 B2 100.6(12) . .
B4 B3 B6 B2 138.3(11) . .
B11 B3 B6 B2 36.4(10) . .
B10 B3 B6 B5 -0.1(15) . .
B4 B3 B6 B5 37.6(11) . .
B11 B3 B6 B5 -64.3(14) . .
B2 B3 B6 B5 -100.7(11) . .
B10 B3 B6 B4 -37.7(10) . .
B11 B3 B6 B4 -101.9(11) . .
B2 B3 B6 B4 -138.3(11) . .
B3 B4 B6 B1 -101.1(12) . .
B10 B4 B6 B1 -63.8(15) . .
B5 B4 B6 B1 36.7(10) . .
B9 B4 B6 B1 -1.3(15) . .
B3 B4 B6 B2 -37.8(11) . .
B10 B4 B6 B2 -0.6(16) . .
B5 B4 B6 B2 100.0(12) . .
B9 B4 B6 B2 62.0(15) . .
B3 B4 B6 B5 -137.8(11) . .
B10 B4 B6 B5 -100.6(12) . .
B9 B4 B6 B5 -38.0(10) . .
B10 B4 B6 B3 37.2(10) . .
B5 B4 B6 B3 137.8(11) . .
B9 B4 B6 B3 99.8(11) . .
B1 B2 B7 B11 138.5(9) . .
B6 B2 B7 B11 100.1(10) . .
B3 B2 B7 B11 36.6(10) . .
B1 B2 B7 B8 36.7(8) . .
B6 B2 B7 B8 -1.8(12) . .
B11 B2 B7 B8 -101.8(9) . .
B3 B2 B7 B8 -65.2(13) . .
B1 B2 B7 B12 101.1(9) . .
B6 B2 B7 B12 62.6(12) . .
B11 B2 B7 B12 -37.4(9) . .
B3 B2 B7 B12 -0.8(14) . .
B6 B2 B7 B1 -38.5(8) . .
B11 B2 B7 B1 -138.5(9) . .
B3 B2 B7 B1 -101.9(11) . .
B6 B1 B7 B2 37.9(9) . .
B5 B1 B7 B2 100.9(11) . .
B8 B1 B7 B2 138.8(9) . .
B2 B1 B7 B11 -38.2(9) . .
B6 B1 B7 B11 -0.3(12) . .
B5 B1 B7 B11 62.7(12) . .
B8 B1 B7 B11 100.6(10) . .
B2 B1 B7 B8 -138.8(9) . .
B6 B1 B7 B8 -100.9(10) . .
B5 B1 B7 B8 -37.9(10) . .
B2 B1 B7 B12 -101.5(10) . .
B6 B1 B7 B12 -63.5(12) . .
B5 B1 B7 B12 -0.5(13) . .
B8 B1 B7 B12 37.3(9) . .
B2 B7 B8 B5 1.6(12) . .
B11 B7 B8 B5 -63.8(11) . .
B12 B7 B8 B5 -100.7(10) . .
B1 B7 B8 B5 38.1(8) . .
B2 B7 B8 B1 -36.6(8) . .
B11 B7 B8 B1 -102.0(10) . .
B12 B7 B8 B1 -138.9(9) . .
B2 B7 B8 B9 66.9(12) . .
B11 B7 B8 B9 1.5(14) . .
B12 B7 B8 B9 -35.4(9) . .
B1 B7 B8 B9 103.5(11) . .
B2 B7 B8 B12 102.3(9) . .
B11 B7 B8 B12 36.9(9) . .
B1 B7 B8 B12 138.9(9) . .
B1 B5 B8 B7 -38.7(8) . .
B6 B5 B8 B7 -0.8(12) . .
B4 B5 B8 B7 62.9(13) . .
B9 B5 B8 B7 101.2(9) . .
B6 B5 B8 B1 37.9(8) . .
B4 B5 B8 B1 101.7(12) . .
B9 B5 B8 B1 139.9(10) . .
B1 B5 B8 B9 -139.9(10) . .
B6 B5 B8 B9 -102.0(10) . .
B4 B5 B8 B9 -38.3(10) . .
B1 B5 B8 B12 -102.1(10) . .
B6 B5 B8 B12 -64.2(11) . .
B4 B5 B8 B12 -0.5(14) . .
B9 B5 B8 B12 37.8(9) . .
B2 B1 B8 B7 35.8(9) . .
B6 B1 B8 B7 99.2(10) . .
B5 B1 B8 B7 137.3(10) . .
B2 B1 B8 B5 -101.5(10) . .
B6 B1 B8 B5 -38.1(10) . .
B7 B1 B8 B5 -137.3(10) . .
B2 B1 B8 B9 -64.4(12) . .
B6 B1 B8 B9 -1.0(13) . .
B5 B1 B8 B9 37.1(10) . .
B7 B1 B8 B9 -100.2(10) . .
B2 B1 B8 B12 -1.2(13) . .
B6 B1 B8 B12 62.1(13) . .
B5 B1 B8 B12 100.2(11) . .
B7 B1 B8 B12 -37.1(9) . .
B7 B8 B9 B12 35.7(9) . .
B5 B8 B9 B12 137.2(10) . .
B1 B8 B9 B12 100.8(11) . .
B7 B8 B9 B10 -3.1(14) . .
B5 B8 B9 B10 98.3(11) . .
B1 B8 B9 B10 62.0(13) . .
B12 B8 B9 B10 -38.9(8) . .
B7 B8 B9 B5 -101.4(11) . .
B1 B8 B9 B5 -36.4(10) . .
B12 B8 B9 B5 -137.2(10) . .
B7 B8 B9 B4 -64.9(12) . .
B5 B8 B9 B4 36.5(10) . .
B1 B8 B9 B4 0.2(13) . .
B12 B8 B9 B4 -100.6(10) . .
B1 B5 B9 B12 -2.1(15) . .
B6 B5 B9 B12 61.4(14) . .
B8 B5 B9 B12 -38.2(10) . .
B4 B5 B9 B12 99.4(11) . .
B1 B5 B9 B10 -64.9(14) . .
B6 B5 B9 B10 -1.4(14) . .
B8 B5 B9 B10 -101.0(10) . .
B4 B5 B9 B10 36.5(9) . .
B1 B5 B9 B8 36.1(10) . .
B6 B5 B9 B8 99.6(11) . .
B4 B5 B9 B8 137.6(11) . .
B1 B5 B9 B4 -101.5(13) . .
B6 B5 B9 B4 -38.0(11) . .
B8 B5 B9 B4 -137.6(11) . .
B3 B4 B9 B12 1.1(11) . .
B10 B4 B9 B12 38.2(8) . .
B5 B4 B9 B12 -99.9(9) . .
B6 B4 B9 B12 -62.5(12) . .
B3 B4 B9 B10 -37.0(8) . .
B5 B4 B9 B10 -138.1(9) . .
B6 B4 B9 B10 -100.7(11) . .
B3 B4 B9 B8 64.3(11) . .
B10 B4 B9 B8 101.4(9) . .
B5 B4 B9 B8 -36.7(9) . .
B6 B4 B9 B8 0.7(14) . .
B3 B4 B9 B5 101.1(10) . .
B10 B4 B9 B5 138.1(9) . .
B6 B4 B9 B5 37.4(10) . .
B4 B3 B10 B12 -101.6(10) . .
B11 B3 B10 B12 36.7(9) . .
B6 B3 B10 B12 -64.0(13) . .
B2 B3 B10 B12 -1.4(14) . .
B11 B3 B10 B4 138.3(10) . .
B6 B3 B10 B4 37.6(10) . .
B2 B3 B10 B4 100.2(12) . .
B4 B3 B10 B9 -38.5(10) . .
B11 B3 B10 B9 99.8(10) . .
B6 B3 B10 B9 -0.9(15) . .
B2 B3 B10 B9 61.7(14) . .
B4 B3 B10 B11 -138.3(10) . .
B6 B3 B10 B11 -100.6(12) . .
B2 B3 B10 B11 -38.0(10) . .
B5 B4 B10 B3 -100.4(12) . .
B6 B4 B10 B3 -37.5(11) . .
B9 B4 B10 B3 -138.2(10) . .
B3 B4 B10 B12 99.7(10) . .
B5 B4 B10 B12 -0.6(14) . .
B6 B4 B10 B12 62.2(14) . .
B9 B4 B10 B12 -38.5(8) . .
B3 B4 B10 B9 138.2(10) . .
B5 B4 B10 B9 37.8(10) . .
B6 B4 B10 B9 100.7(12) . .
B3 B4 B10 B11 37.3(10) . .
B5 B4 B10 B11 -63.1(13) . .
B6 B4 B10 B11 -0.2(15) . .
B9 B4 B10 B11 -100.9(9) . .
B12 B9 B10 B3 -99.2(10) . .
B8 B9 B10 B3 -60.1(13) . .
B5 B9 B10 B3 1.4(13) . .
B4 B9 B10 B3 37.6(10) . .
B8 B9 B10 B12 39.1(9) . .
B5 B9 B10 B12 100.6(9) . .
B4 B9 B10 B12 136.8(8) . .
B12 B9 B10 B4 -136.8(8) . .
B8 B9 B10 B4 -97.7(10) . .
B5 B9 B10 B4 -36.2(9) . .
B12 B9 B10 B11 -35.6(8) . .
B8 B9 B10 B11 3.5(13) . .
B5 B9 B10 B11 65.0(12) . .
B4 B9 B10 B11 101.2(9) . .
B2 B7 B11 B12 -138.2(10) . .
B8 B7 B11 B12 -37.5(9) . .
B1 B7 B11 B12 -101.0(9) . .
B2 B7 B11 B3 -37.3(10) . .
B8 B7 B11 B3 63.3(12) . .
B12 B7 B11 B3 100.8(10) . .
B1 B7 B11 B3 -0.2(12) . .
B2 B7 B11 B10 -100.0(10) . .
B8 B7 B11 B10 0.7(13) . .
B12 B7 B11 B10 38.1(8) . .
B1 B7 B11 B10 -62.8(11) . .
B8 B7 B11 B2 100.7(10) . .
B12 B7 B11 B2 138.2(10) . .
B1 B7 B11 B2 37.2(8) . .
B10 B3 B11 B12 -37.2(8) . .
B4 B3 B11 B12 0.5(13) . .
B6 B3 B11 B12 64.6(13) . .
B2 B3 B11 B12 100.4(10) . .
B10 B3 B11 B7 -101.3(9) . .
B4 B3 B11 B7 -63.5(12) . .
B6 B3 B11 B7 0.5(14) . .
B2 B3 B11 B7 36.4(9) . .
B4 B3 B11 B10 37.8(9) . .
B6 B3 B11 B10 101.8(12) . .
B2 B3 B11 B10 137.6(10) . .
B10 B3 B11 B2 -137.6(10) . .
B4 B3 B11 B2 -99.9(11) . .
B6 B3 B11 B2 -35.9(10) . .
B3 B10 B11 B12 138.3(10) . .
B4 B10 B11 B12 101.1(10) . .
B9 B10 B11 B12 35.8(9) . .
B3 B10 B11 B7 99.9(11) . .
B12 B10 B11 B7 -38.4(8) . .
B4 B10 B11 B7 62.7(12) . .
B9 B10 B11 B7 -2.6(12) . .
B12 B10 B11 B3 -138.3(10) . .
B4 B10 B11 B3 -37.2(10) . .
B9 B10 B11 B3 -102.5(10) . .
B3 B10 B11 B2 38.1(10) . .
B12 B10 B11 B2 -100.3(10) . .
B4 B10 B11 B2 0.9(13) . .
B9 B10 B11 B2 -64.4(12) . .
B7 B2 B11 B12 37.6(9) . .
B1 B2 B11 B12 -0.8(13) . .
B6 B2 B11 B12 -64.6(13) . .
B3 B2 B11 B12 -100.8(11) . .
B1 B2 B11 B7 -38.4(9) . .
B6 B2 B11 B7 -102.2(11) . .
B3 B2 B11 B7 -138.4(11) . .
B7 B2 B11 B3 138.4(11) . .
B1 B2 B11 B3 100.0(12) . .
B6 B2 B11 B3 36.2(11) . .
B7 B2 B11 B10 100.9(10) . .
B1 B2 B11 B10 62.6(12) . .
B6 B2 B11 B10 -1.2(13) . .
B3 B2 B11 B10 -37.5(10) . .
B7 B11 B12 B9 100.7(9) . .
B3 B11 B12 B9 0.2(12) . .
B10 B11 B12 B9 -36.7(8) . .
B2 B11 B12 B9 64.1(11) . .
B7 B11 B12 B10 137.4(9) . .
B3 B11 B12 B10 36.9(8) . .
B2 B11 B12 B10 100.8(10) . .
B3 B11 B12 B7 -100.5(10) . .
B10 B11 B12 B7 -137.4(9) . .
B2 B11 B12 B7 -36.6(9) . .
B7 B11 B12 B8 36.6(9) . .
B3 B11 B12 B8 -63.9(12) . .
B10 B11 B12 B8 -100.8(10) . .
B2 B11 B12 B8 0.0(13) . .
B10 B9 B12 B11 36.9(8) . .
B8 B9 B12 B11 -99.4(10) . .
B5 B9 B12 B11 -62.0(12) . .
B4 B9 B12 B11 -0.8(11) . .
B8 B9 B12 B10 -136.3(9) . .
B5 B9 B12 B10 -98.9(11) . .
B4 B9 B12 B10 -37.7(8) . .
B10 B9 B12 B7 100.6(9) . .
B8 B9 B12 B7 -35.6(9) . .
B5 B9 B12 B7 1.7(14) . .
B4 B9 B12 B7 62.9(11) . .
B10 B9 B12 B8 136.3(9) . .
B5 B9 B12 B8 37.4(10) . .
B4 B9 B12 B8 98.5(9) . .
B3 B10 B12 B11 -37.1(10) . .
B4 B10 B12 B11 -100.2(10) . .
B9 B10 B12 B11 -139.7(9) . .
B3 B10 B12 B9 102.6(10) . .
B4 B10 B12 B9 39.5(9) . .
B11 B10 B12 B9 139.7(9) . .
B3 B10 B12 B7 0.9(12) . .
B4 B10 B12 B7 -62.3(12) . .
B9 B10 B12 B7 -101.7(9) . .
B11 B10 B12 B7 38.0(9) . .
B3 B10 B12 B8 63.5(12) . .
B4 B10 B12 B8 0.4(12) . .
B9 B10 B12 B8 -39.1(9) . .
B11 B10 B12 B8 100.6(10) . .
B2 B7 B12 B11 38.4(10) . .
B8 B7 B12 B11 138.6(10) . .
B1 B7 B12 B11 101.7(10) . .
B2 B7 B12 B9 -64.0(12) . .
B11 B7 B12 B9 -102.5(10) . .
B8 B7 B12 B9 36.1(10) . .
B1 B7 B12 B9 -0.8(13) . .
B2 B7 B12 B10 0.0(12) . .
B11 B7 B12 B10 -38.5(8) . .
B8 B7 B12 B10 100.1(10) . .
B1 B7 B12 B10 63.2(11) . .
B2 B7 B12 B8 -100.1(11) . .
B11 B7 B12 B8 -138.6(10) . .
B1 B7 B12 B8 -36.9(9) . .
B7 B8 B12 B11 -36.8(9) . .
B5 B8 B12 B11 64.3(12) . .
B1 B8 B12 B11 0.8(13) . .
B9 B8 B12 B11 103.3(10) . .
B7 B8 B12 B9 -140.1(10) . .
B5 B8 B12 B9 -39.0(10) . .
B1 B8 B12 B9 -102.5(11) . .
B7 B8 B12 B10 -101.0(9) . .
B5 B8 B12 B10 0.1(13) . .
B1 B8 B12 B10 -63.4(12) . .
B9 B8 B12 B10 39.1(9) . .
B5 B8 B12 B7 101.1(11) . .
B1 B8 B12 B7 37.6(9) . .
B9 B8 B12 B7 140.1(10) . .
N4 C2 C4 N2 -121.7(7) . .
N3 C2 C4 N2 -1.7(8) . .
N4 C2 C4 N1 -1.7(8) . .
N3 C2 C4 N1 118.3(7) . .
N24 C8 C10 N21 -116.3(7) . .
N23 C8 C10 N21 3.8(9) . .
N24 C8 C10 N22 3.6(9) . .
N23 C8 C10 N22 123.7(7) . .
N20 C14 C16 N17 -118.3(7) . .
N19 C14 C16 N17 1.3(9) . .
N20 C14 C16 N18 1.2(9) . .
N19 C14 C16 N18 120.8(7) . .
N15 C20 C22 N13 1.4(8) . .
N16 C20 C22 N13 -119.5(7) . .
N15 C20 C22 N14 124.1(7) . .
N16 C20 C22 N14 3.2(8) . .
N11 C26 C28 N10 5.9(10) . .
N12 C26 C28 N10 -113.2(9) . .
N11 C26 C28 N9 122.3(8) . .
N12 C26 C28 N9 3.1(10) . .
N8 C32 C34 N6 -129.2(7) . .
N7 C32 C34 N6 -9.3(8) . .
N8 C32 C34 N5 -8.1(8) . .
N7 C32 C34 N5 111.8(7) . .
N33 C43 C45 N32 -119.0(9) . .
N34 C43 C45 N32 0.0(11) . .
N33 C43 C45 N31 0.3(10) . .
N34 C43 C45 N31 119.3(9) . .
N29 C49 C51 N27 2.1(9) . .
N30 C49 C51 N27 121.7(8) . .
N29 C49 C51 N28 -119.1(9) . .
N30 C49 C51 N28 0.6(11) . .
N36 C38 C53 N26 -116.6(11) . .
N35 C38 C53 N26 5.1(13) . .
N36 C38 C53 N25 3.0(12) . .
N35 C38 C53 N25 124.7(11) . .
O11 C3 N1 C6 3.8(13) . .
N4 C3 N1 C6 -174.5(7) . .
O11 C3 N1 C4 174.7(8) . .
N4 C3 N1 C4 -3.6(9) . .
N24 C6 N1 C3 -103.2(9) . .
N24 C6 N1 C4 86.9(10) . .
N2 C4 N1 C3 115.8(8) . .
C2 C4 N1 C3 3.3(9) . .
N2 C4 N1 C6 -73.3(10) . .
C2 C4 N1 C6 174.2(7) . .
O1 C1 N2 C5 -3.8(13) . .
N3 C1 N2 C5 175.4(7) . .
O1 C1 N2 C4 -173.6(8) . .
N3 C1 N2 C4 5.6(9) . .
N23 C5 N2 C1 101.7(9) . .
N23 C5 N2 C4 -89.9(10) . .
N1 C4 N2 C1 -114.1(8) . .
C2 C4 N2 C1 -2.2(9) . .
N1 C4 N2 C5 76.4(10) . .
C2 C4 N2 C5 -171.7(7) . .
O1 C1 N3 C35 12.3(14) . .
N2 C1 N3 C35 -166.9(7) . .
O1 C1 N3 C2 172.2(8) . .
N2 C1 N3 C2 -6.9(9) . .
N6 C35 N3 C1 -107.3(9) . .
N6 C35 N3 C2 94.7(9) . .
N4 C2 N3 C1 116.8(8) . .
C4 C2 N3 C1 5.4(9) . .
N4 C2 N3 C35 -83.7(10) . .
C4 C2 N3 C35 164.9(7) . .
O11 C3 N4 C2 -175.9(8) . .
N1 C3 N4 C2 2.4(9) . .
O11 C3 N4 C36 3.6(13) . .
N1 C3 N4 C36 -178.2(7) . .
N3 C2 N4 C3 -111.6(8) . .
C4 C2 N4 C3 -0.3(9) . .
N3 C2 N4 C36 68.9(10) . .
C4 C2 N4 C36 -179.8(7) . .
N5 C36 N4 C3 99.7(9) . .
N5 C36 N4 C2 -80.9(10) . .
O10 C33 N5 C34 170.4(8) . .
N8 C33 N5 C34 -8.5(9) . .
O10 C33 N5 C36 14.2(13) . .
N8 C33 N5 C36 -164.7(7) . .
N6 C34 N5 C33 123.1(8) . .
C32 C34 N5 C33 10.5(9) . .
N6 C34 N5 C36 -81.5(10) . .
C32 C34 N5 C36 165.9(7) . .
N4 C36 N5 C33 -110.4(8) . .
N4 C36 N5 C34 96.1(9) . .
O3 C31 N6 C34 -177.6(8) . .
N7 C31 N6 C34 0.0(10) . .
O3 C31 N6 C35 10.6(13) . .
N7 C31 N6 C35 -171.7(7) . .
N5 C34 N6 C31 -105.8(9) . .
C32 C34 N6 C31 6.2(9) . .
N5 C34 N6 C35 65.7(11) . .
C32 C34 N6 C35 177.7(7) . .
N3 C35 N6 C31 93.4(10) . .
N3 C35 N6 C34 -77.4(10) . .
O3 C31 N7 C29 8.3(14) . .
N6 C31 N7 C29 -169.3(7) . .
O3 C31 N7 C32 170.8(8) . .
N6 C31 N7 C32 -6.8(9) . .
N10 C29 N7 C31 -113.2(9) . .
N10 C29 N7 C32 86.4(10) . .
N8 C32 N7 C31 122.1(8) . .
C34 C32 N7 C31 10.1(9) . .
N8 C32 N7 C29 -75.7(10) . .
C34 C32 N7 C29 172.3(7) . .
O10 C33 N8 C32 -176.3(8) . .
N5 C33 N8 C32 2.6(9) . .
O10 C33 N8 C30 0.2(13) . .
N5 C33 N8 C30 179.2(7) . .
N7 C32 N8 C33 -107.4(8) . .
C34 C32 N8 C33 3.8(9) . .
N7 C32 N8 C30 76.2(10) . .
C34 C32 N8 C30 -172.7(8) . .
N9 C30 N8 C33 97.3(9) . .
N9 C30 N8 C32 -86.6(10) . .
O8 C27 N9 C30 15.9(16) . .
N12 C27 N9 C30 -171.7(8) . .
O8 C27 N9 C28 174.8(10) . .
N12 C27 N9 C28 -12.8(11) . .
N8 C30 N9 C27 -114.4(9) . .
N8 C30 N9 C28 88.8(10) . .
N10 C28 N9 C27 117.5(9) . .
C26 C28 N9 C27 5.6(11) . .
N10 C28 N9 C30 -83.0(11) . .
C26 C28 N9 C30 165.0(8) . .
O5 C25 N10 C28 -177.1(10) . .
N11 C25 N10 C28 13.5(12) . .
O5 C25 N10 C29 -25.2(16) . .
N11 C25 N10 C29 165.4(9) . .
N9 C28 N10 C25 -123.0(9) . .
C26 C28 N10 C25 -11.5(10) . .
N9 C28 N10 C29 84.3(11) . .
C26 C28 N10 C29 -164.3(8) . .
N7 C29 N10 C25 120.4(10) . .
N7 C29 N10 C28 -91.6(10) . .
O5 C25 N11 C26 -179.0(10) . .
N10 C25 N11 C26 -9.8(12) . .
O5 C25 N11 C23 15.7(16) . .
N10 C25 N11 C23 -175.1(8) . .
N12 C26 N11 C25 112.4(9) . .
C28 C26 N11 C25 1.8(11) . .
N12 C26 N11 C23 -81.8(11) . .
C28 C26 N11 C23 167.6(8) . .
N13 C23 N11 C25 -107.4(11) . .
N13 C23 N11 C26 88.7(11) . .
O8 C27 N12 C24 -15.9(15) . .
N9 C27 N12 C24 171.2(9) . .
O8 C27 N12 C26 -172.0(10) . .
N9 C27 N12 C26 15.1(11) . .
N14 C24 N12 C27 117.5(10) . .
N14 C24 N12 C26 -88.6(11) . .
N11 C26 N12 C27 -121.8(9) . .
C28 C26 N12 C27 -10.9(11) . .
N11 C26 N12 C24 81.3(11) . .
C28 C26 N12 C24 -167.7(9) . .
O6 C19 N13 C22 -174.5(8) . .
N15 C19 N13 C22 2.7(9) . .
O6 C19 N13 C23 -0.6(12) . .
N15 C19 N13 C23 176.7(7) . .
N14 C22 N13 C19 -115.7(8) . .
C20 C22 N13 C19 -2.6(9) . .
N14 C22 N13 C23 70.7(11) . .
C20 C22 N13 C23 -176.2(7) . .
N11 C23 N13 C19 101.9(9) . .
N11 C23 N13 C22 -85.1(10) . .
O7 C21 N14 C24 -2.1(13) . .
N16 C21 N14 C24 178.6(7) . .
O7 C21 N14 C22 175.4(8) . .
N16 C21 N14 C22 -3.9(9) . .
N12 C24 N14 C21 -98.9(10) . .
N12 C24 N14 C22 84.0(11) . .
N13 C22 N14 C21 113.9(9) . .
C20 C22 N14 C21 0.3(9) . .
N13 C22 N14 C24 -68.7(11) . .
C20 C22 N14 C24 177.7(7) . .
O6 C19 N15 C17 -5.8(13) . .
N13 C19 N15 C17 176.9(7) . .
O6 C19 N15 C20 175.5(8) . .
N13 C19 N15 C20 -1.7(9) . .
N17 C17 N15 C19 -97.9(9) . .
N17 C17 N15 C20 80.6(10) . .
N16 C20 N15 C19 110.6(9) . .
C22 C20 N15 C19 0.1(9) . .
N16 C20 N15 C17 -68.0(11) . .
C22 C20 N15 C17 -178.5(7) . .
O7 C21 N16 C20 -172.9(8) . .
N14 C21 N16 C20 6.4(10) . .
O7 C21 N16 C18 -6.1(13) . .
N14 C21 N16 C18 173.2(7) . .
N15 C20 N16 C21 -116.2(9) . .
C22 C20 N16 C21 -5.9(9) . .
N15 C20 N16 C18 77.2(10) . .
C22 C20 N16 C18 -172.5(7) . .
N18 C18 N16 C21 103.0(10) . .
N18 C18 N16 C20 -91.5(10) . .
O4 C13 N17 C16 -173.7(8) . .
N19 C13 N17 C16 4.3(10) . .
O4 C13 N17 C17 -10.3(14) . .
N19 C13 N17 C17 167.8(8) . .
N18 C16 N17 C13 -115.2(8) . .
C14 C16 N17 C13 -3.4(9) . .
N18 C16 N17 C17 81.5(10) . .
C14 C16 N17 C17 -166.7(8) . .
N15 C17 N17 C13 104.6(9) . .
N15 C17 N17 C16 -93.8(10) . .
O9 C15 N18 C18 3.0(16) . .
N20 C15 N18 C18 -179.0(8) . .
O9 C15 N18 C16 176.4(9) . .
N20 C15 N18 C16 -5.7(11) . .
N16 C18 N18 C15 -103.9(10) . .
N16 C18 N18 C16 83.5(11) . .
N17 C16 N18 C15 114.9(9) . .
C14 C16 N18 C15 2.6(10) . .
N17 C16 N18 C18 -71.7(11) . .
C14 C16 N18 C18 176.0(8) . .
O4 C13 N19 C14 174.7(8) . .
N17 C13 N19 C14 -3.4(10) . .
O4 C13 N19 C11 7.2(14) . .
N17 C13 N19 C11 -170.9(8) . .
N20 C14 N19 C13 113.1(8) . .
C16 C14 N19 C13 1.2(9) . .
N20 C14 N19 C11 -79.5(10) . .
C16 C14 N19 C11 168.6(8) . .
N21 C11 N19 C13 -107.5(9) . .
N21 C11 N19 C14 86.3(10) . .
O9 C15 N20 C12 -11.9(15) . .
N18 C15 N20 C12 170.2(8) . .
O9 C15 N20 C14 -175.5(9) . .
N18 C15 N20 C14 6.5(11) . .
N22 C12 N20 C15 111.8(9) . .
N22 C12 N20 C14 -86.7(10) . .
N19 C14 N20 C15 -115.6(8) . .
C16 C14 N20 C15 -4.6(9) . .
N19 C14 N20 C12 80.9(10) . .
C16 C14 N20 C12 -168.1(8) . .
O2 C7 N21 C10 -171.3(9) . .
N23 C7 N21 C10 10.1(10) . .
O2 C7 N21 C11 -13.0(14) . .
N23 C7 N21 C11 168.4(7) . .
N22 C10 N21 C7 -119.9(8) . .
C8 C10 N21 C7 -8.6(10) . .
N22 C10 N21 C11 81.8(10) . .
C8 C10 N21 C11 -166.9(7) . .
N19 C11 N21 C7 116.0(9) . .
N19 C11 N21 C10 -87.8(10) . .
O12 C9 N22 C12 6.5(14) . .
N24 C9 N22 C12 -173.0(7) . .
O12 C9 N22 C10 174.2(8) . .
N24 C9 N22 C10 -5.3(10) . .
N20 C12 N22 C9 -109.5(9) . .
N20 C12 N22 C10 84.1(10) . .
N21 C10 N22 C9 112.7(8) . .
C8 C10 N22 C9 0.8(9) . .
N21 C10 N22 C12 -79.5(10) . .
C8 C10 N22 C12 168.6(7) . .
O2 C7 N23 C5 4.8(14) . .
N21 C7 N23 C5 -176.5(8) . .
O2 C7 N23 C8 174.0(9) . .
N21 C7 N23 C8 -7.3(10) . .
N2 C5 N23 C7 -103.4(10) . .
N2 C5 N23 C8 88.6(10) . .
N24 C8 N23 C7 113.7(8) . .
C10 C8 N23 C7 2.0(9) . .
N24 C8 N23 C5 -77.1(11) . .
C10 C8 N23 C5 171.2(8) . .
O12 C9 N24 C8 -171.5(9) . .
N22 C9 N24 C8 8.0(10) . .
O12 C9 N24 C6 -6.5(14) . .
N22 C9 N24 C6 173.1(7) . .
N23 C8 N24 C9 -118.5(8) . .
C10 C8 N24 C9 -7.2(9) . .
N23 C8 N24 C6 76.5(10) . .
C10 C8 N24 C6 -172.2(7) . .
N1 C6 N24 C9 107.6(9) . .
N1 C6 N24 C8 -88.8(10) . .
O15 C39 N25 C52 1.8(18) . .
N36 C39 N25 C52 -178.5(10) . .
O15 C39 N25 C53 176.6(11) . .
N36 C39 N25 C53 -3.8(14) . .
N27 C52 N25 C39 -98.3(14) 2_566 .
N27 C52 N25 C53 87.5(14) 2_566 .
N26 C53 N25 C39 112.1(13) . .
C38 C53 N25 C39 0.3(13) . .
N26 C53 N25 C52 -73.1(15) . .
C38 C53 N25 C52 175.0(10) . .
O17 C37 N26 C53 -173.7(14) . .
N35 C37 N26 C53 3.9(17) . .
O17 C37 N26 C54 -1(2) . 2_566
N35 C37 N26 C54 176.9(12) . 2_566
N25 C53 N26 C37 -114.3(12) . .
C38 C53 N26 C37 -5.7(15) . .
N25 C53 N26 C54 72.8(16) . 2_566
C38 C53 N26 C54 -178.6(12) . 2_566
O16 C48 N27 C51 173.1(9) . .
N29 C48 N27 C51 -4.0(11) . .
O16 C48 N27 C52 -1.8(14) . 2_566
N29 C48 N27 C52 -178.9(8) . 2_566
N28 C51 N27 C48 113.4(12) . .
C49 C51 N27 C48 1.0(10) . .
N28 C51 N27 C52 -71.7(14) . 2_566
C49 C51 N27 C52 176.0(8) . 2_566
O13 C50 N28 C54 -4(2) . .
N30 C50 N28 C54 176.6(11) . .
O13 C50 N28 C51 -174.2(12) . .
N30 C50 N28 C51 6.8(15) . .
N26 C54 N28 C50 102.7(16) 2_566 .
N26 C54 N28 C51 -88.7(15) 2_566 .
N27 C51 N28 C50 -116.2(12) . .
C49 C51 N28 C50 -4.4(13) . .
N27 C51 N28 C54 74.2(15) . .
C49 C51 N28 C54 -174.1(11) . .
O16 C48 N29 C49 -171.6(9) . .
N27 C48 N29 C49 5.5(10) . .
O16 C48 N29 C47 -6.5(14) . .
N27 C48 N29 C47 170.6(8) . .
N30 C49 N29 C48 -115.3(10) . .
C51 C49 N29 C48 -4.6(10) . .
N30 C49 N29 C47 79.6(12) . .
C51 C49 N29 C47 -169.8(8) . .
N31 C47 N29 C48 111.6(10) . .
N31 C47 N29 C49 -84.8(11) . .
O13 C50 N30 C46 11(2) . .
N28 C50 N30 C46 -169.6(11) . .
O13 C50 N30 C49 174.7(11) . .
N28 C50 N30 C49 -6.2(14) . .
N32 C46 N30 C50 -109.7(14) . .
N32 C46 N30 C49 88.4(13) . .
N29 C49 N30 C50 114.2(11) . .
C51 C49 N30 C50 3.1(12) . .
N29 C49 N30 C46 -81.2(13) . .
C51 C49 N30 C46 167.7(10) . .
O18 C44 N31 C47 12.5(17) . .
N33 C44 N31 C47 -166.5(8) . .
O18 C44 N31 C45 174.5(10) . .
N33 C44 N31 C45 -4.5(12) . .
N29 C47 N31 C44 -113.8(11) . .
N29 C47 N31 C45 85.4(11) . .
N32 C45 N31 C44 114.5(11) . .
C43 C45 N31 C44 2.5(11) . .
N32 C45 N31 C47 -82.6(12) . .
C43 C45 N31 C47 165.4(9) . .
O14 C42 N32 C46 -14(2) . .
N34 C42 N32 C46 165.2(11) . .
O14 C42 N32 C45 -172.8(11) . .
N34 C42 N32 C45 6.6(14) . .
N30 C46 N32 C42 113.4(13) . .
N30 C46 N32 C45 -90.2(13) . .
N31 C45 N32 C42 -114.8(11) . .
C43 C45 N32 C42 -3.8(12) . .
N31 C45 N32 C46 85.6(13) . .
C43 C45 N32 C46 -163.4(10) . .
O18 C44 N33 C41 -5.9(18) . .
N31 C44 N33 C41 173.1(10) . .
O18 C44 N33 C43 -174.2(11) . .
N31 C44 N33 C43 4.8(12) . .
N35 C41 N33 C44 101.2(14) . .
N35 C41 N33 C43 -91.3(15) . .
N34 C43 N33 C44 -112.9(11) . .
C45 C43 N33 C44 -3.1(12) . .
N34 C43 N33 C41 78.3(14) . .
C45 C43 N33 C41 -171.8(9) . .
O14 C42 N34 C40 5(2) . .
N32 C42 N34 C40 -174.5(10) . .
O14 C42 N34 C43 172.7(12) . .
N32 C42 N34 C43 -6.7(15) . .
N36 C40 N34 C42 -105.0(15) . .
N36 C40 N34 C43 88.7(15) . .
N33 C43 N34 C42 114.1(13) . .
C45 C43 N34 C42 4.0(13) . .
N33 C43 N34 C40 -78.2(14) . .
C45 C43 N34 C40 171.7(11) . .
O17 C37 N35 C41 2(2) . .
N26 C37 N35 C41 -175.9(11) . .
O17 C37 N35 C38 177.6(14) . .
N26 C37 N35 C38 -0.1(17) . .
N33 C41 N35 C37 -96.8(18) . .
N33 C41 N35 C38 87.8(15) . .
N36 C38 N35 C37 110.6(14) . .
C53 C38 N35 C37 -3.2(15) . .
N36 C38 N35 C41 -73.4(15) . .
C53 C38 N35 C41 172.8(11) . .
O15 C39 N36 C40 -5.0(18) . .
N25 C39 N36 C40 175.3(11) . .
O15 C39 N36 C38 -174.5(11) . .
N25 C39 N36 C38 5.8(13) . .
N34 C40 N36 C39 104.9(14) . .
N34 C40 N36 C38 -86.9(15) . .
N35 C38 N36 C39 -115.3(12) . .
C53 C38 N36 C39 -5.3(13) . .
N35 C38 N36 C40 74.7(15) . .
C53 C38 N36 C40 -175.3(11) . .
O19 C55 N37 C56 3(3) . .
O19 C55 N37 C57 -176.2(16) . .
N39 C60 N39 C60 0.004(1) 2_566 2_566
O20 C60 N39 C60 161(3) . 2_566
O20 C60 N39 N39 161(3) . 2_566
N39 C60 N39 O20 -161(3) 2_566 .
N39 C60 N39 C61 -173(4) 2_566 .
O20 C60 N39 C61 -12(2) . .
O20 C61 N39 C60 -161(3) . 2_566
O20 C61 N39 N39 -15(15) . 2_566
O20 C61 N39 C60 12(2) . .
N39 C61 O20 C60 -15(3) . .
C60 N39 O20 C61 94(8) 2_566 .
N39 N39 O20 C61 176(3) 2_566 .
C60 N39 O20 C61 -167(3) . .
C60 N39 O20 C60 -99(8) 2_566 .
N39 N39 O20 C60 -17(3) 2_566 .
C61 N39 O20 C60 167(3) . .
N39 C60 O20 C61 33(4) 2_566 .
N39 C60 O20 C61 16(3) . .
N39 C60 O20 N39 17(3) 2_566 .
